data_7048088
loop_
_publ_author_name
'Abad Gal\'an, Laura'
'Sobolev, Alexandre N.'
'Zysman-Colman, Eli'
'Ogden, Mark I.'
'Massi, Massimiliano'

_publ_section_title
;
 Lanthanoid complexes supported by retro-Claisen condensation products of
 \b-triketonates.
;
_journal_issue 48
_journal_name_full 'Dalton transactions (Cambridge, England : 2003)'
_journal_page_first 17469
_journal_page_last 17478
_journal_paper_doi 10.1039/c8dt03585g
_journal_volume 47
_journal_year 2018
_chemical_formula_moiety 'C228 H228 Cs2 Eu2 O26'
_chemical_formula_sum 'C228 H228 Cs2 Eu2 O26'
_chemical_formula_weight 3953.83
_space_group_crystal_system triclinic
_space_group_IT_number 2
_space_group_name_Hall '-P 1'
_space_group_name_H-M_alt 'P -1'
_symmetry_space_group_name_Hall '-P 1'
_symmetry_space_group_name_H-M 'P -1'
_atom_sites_solution_hydrogens mixed
_audit_creation_method SHELXL-2014/7
_audit_update_record
;
2018-05-31 deposited with the CCDC.
2018-11-13 downloaded from the CCDC.
;
_cell_angle_alpha 88.513(2)
_cell_angle_beta 80.968(2)
_cell_angle_gamma 65.713(2)
_cell_formula_units_Z 1
_cell_length_a 17.1680(5)
_cell_length_b 17.4332(4)
_cell_length_c 18.4379(3)
_cell_measurement_reflns_used 26886
_cell_measurement_temperature 100(2)
_cell_measurement_theta_max 67.081
_cell_measurement_theta_min 2.407
_cell_volume 4963.0(2)
_computing_cell_refinement 'CrysAlisPro 1.171.38.46 (Rigaku OD, 2015)'
_computing_data_collection 'CrysAlisPro 1.171.38.46 (Rigaku OD, 2015)'
_computing_data_reduction 'CrysAlisPro 1.171.38.46 (Rigaku OD, 2015)'
_computing_publication_material 'SHELXL-2014/7 (Sheldrick, 2015)'
_computing_structure_refinement 'SHELXL-2014/7 (Sheldrick, 2015)'
_computing_structure_solution 'SHELXS (Sheldrick, 2015)'
_diffrn_ambient_temperature 100(2)
_diffrn_detector_area_resol_mean 10.4738
_diffrn_measured_fraction_theta_full 0.992
_diffrn_measured_fraction_theta_max 0.992
_diffrn_measurement_device_type 'Oxford Diffraction Gemini-R Ultra, Ruby CCD'
_diffrn_measurement_method '\w scans'
_diffrn_orient_matrix_type 'CrysAlisPro convention (1999,Acta A55,543-557)'
_diffrn_orient_matrix_UB_11 -0.0059091
_diffrn_orient_matrix_UB_12 0.0001226
_diffrn_orient_matrix_UB_13 0.0842412
_diffrn_orient_matrix_UB_21 0.0713867
_diffrn_orient_matrix_UB_22 -0.0903474
_diffrn_orient_matrix_UB_23 -0.0061549
_diffrn_orient_matrix_UB_31 0.0694082
_diffrn_orient_matrix_UB_32 0.0354118
_diffrn_orient_matrix_UB_33 -0.0060385
_diffrn_radiation_monochromator mirror
_diffrn_radiation_source 'Enhance (Cu) X-ray Source'
_diffrn_radiation_type CuK\a
_diffrn_radiation_wavelength 1.54178
_diffrn_reflns_av_R_equivalents 0.0557
_diffrn_reflns_av_unetI/netI 0.0328
_diffrn_reflns_Laue_measured_fraction_full 0.992
_diffrn_reflns_Laue_measured_fraction_max 0.992
_diffrn_reflns_limit_h_max 20
_diffrn_reflns_limit_h_min -20
_diffrn_reflns_limit_k_max 20
_diffrn_reflns_limit_k_min -20
_diffrn_reflns_limit_l_max 22
_diffrn_reflns_limit_l_min -22
_diffrn_reflns_number 109457
_diffrn_reflns_point_group_measured_fraction_full 0.992
_diffrn_reflns_point_group_measured_fraction_max 0.992
_diffrn_reflns_theta_full 67.292
_diffrn_reflns_theta_max 67.292
_diffrn_reflns_theta_min 2.429
_exptl_absorpt_coefficient_mu 7.829
_exptl_absorpt_correction_T_max 1.0
_exptl_absorpt_correction_T_min 0.65535
_exptl_absorpt_correction_type multi-scan
_exptl_absorpt_process_details
;
CrysAlisPro 1.171.38.46 (Rigaku Oxford Diffraction, 2015)
Empirical absorption correction using spherical harmonics,
 implemented in SCALE3 ABSPACK scaling algorithm.
;
_exptl_crystal_colour colorless
_exptl_crystal_density_diffrn 1.323
_exptl_crystal_description needle
_exptl_crystal_F_000 2040
_exptl_crystal_size_max 0.250
_exptl_crystal_size_mid 0.090
_exptl_crystal_size_min 0.060
_refine_diff_density_max 1.572
_refine_diff_density_min -1.215
_refine_diff_density_rms 0.091
_refine_ls_extinction_method none
_refine_ls_goodness_of_fit_ref 1.034
_refine_ls_hydrogen_treatment constr
_refine_ls_matrix_type full
_refine_ls_number_parameters 1049
_refine_ls_number_reflns 17676
_refine_ls_number_restraints 732
_refine_ls_restrained_S_all 1.070
_refine_ls_R_factor_all 0.0871
_refine_ls_R_factor_gt 0.0707
_refine_ls_shift/su_max 0.001
_refine_ls_shift/su_mean 0.000
_refine_ls_structure_factor_coef Fsqd
_refine_ls_weighting_details 'w=1/[\s^2^(Fo^2^)+(0.1280P)^2^+8.0000P] where P=(Fo^2^+2Fc^2^)/3'
_refine_ls_weighting_scheme calc
_refine_ls_wR_factor_gt 0.1979
_refine_ls_wR_factor_ref 0.2161
_reflns_Friedel_coverage 0.000
_reflns_number_gt 14055
_reflns_number_total 17676
_reflns_threshold_expression 'I > 2\s(I)'
_cod_data_source_file c8dt03585g2.cif
_cod_data_source_block mxm255la
_cod_depositor_comments 'Adding full bibliography for 7048079--7048089.cif.'
_cod_database_code 7048088
_shelx_shelxl_version_number 2014/7
_shelx_space_group_comment
;
The symmetry employed for this shelxl refinement is uniquely defined
by the following loop, which should always be used as a source of
symmetry information in preference to the above space-group names.
They are only intended as comments.
;
_shelx_estimated_absorpt_t_min 0.245
_shelx_estimated_absorpt_t_max 0.651

loop_
_space_group_symop_operation_xyz
'x, y, z'
'-x, -y, -z'

loop_
_atom_site_label
_atom_site_type_symbol
_atom_site_fract_x
_atom_site_fract_y
_atom_site_fract_z
_atom_site_U_iso_or_equiv
_atom_site_adp_type
_atom_site_occupancy
_atom_site_site_symmetry_order
_atom_site_calc_flag
_atom_site_refinement_flags_posn
_atom_site_refinement_flags_adp
_atom_site_refinement_flags_occupancy
_atom_site_disorder_assembly
_atom_site_disorder_group
Eu1 Eu 0.32198(2) 0.63050(2) 0.21451(2) 0.05337(13) Uani 1 1 d . . . . .
Cs1 Cs 0.60138(3) 0.50002(3) 0.19719(3) 0.08220(17) Uani 1 1 d . . . . .
C11 C 0.3881(5) 0.8129(5) 0.2069(4) 0.0767(19) Uani 1 1 d . U . . .
O11 O 0.2946(3) 0.7619(3) 0.1631(2) 0.0656(11) Uani 1 1 d . . . . .
C110 C 0.3166(5) 0.8225(4) 0.1746(3) 0.0696(17) Uani 1 1 d . U . . .
C111 C 0.2545(6) 0.9047(4) 0.1484(3) 0.0769(19) Uani 1 1 d . U . . .
C112 C 0.1667(6) 0.9256(4) 0.1659(3) 0.0761(19) Uani 1 1 d . U . . .
H112 H 0.1470 0.8885 0.1937 0.091 Uiso 1 1 calc R U . . .
C113 C 0.1077(6) 0.9991(4) 0.1435(3) 0.087(2) Uani 1 1 d D U . . .
H113 H 0.0475 1.0128 0.1555 0.104 Uiso 1 1 calc R U . . .
C114 C 0.1370(6) 1.0550(4) 0.1022(4) 0.093(2) Uani 1 1 d D U . . .
C117 C 0.0711(6) 1.1350(4) 0.0773(4) 0.110(3) Uani 1 1 d D U . . .
H11A H 0.0928 1.1797 0.0758 0.132 Uiso 1 1 calc R U . . .
H11B H 0.0166 1.1539 0.1130 0.132 Uiso 1 1 calc R U . . .
C115 C 0.2235(6) 1.0336(5) 0.0887(6) 0.113(3) Uani 1 1 d D U . . .
H115 H 0.2436 1.0706 0.0613 0.136 Uiso 1 1 calc R U . . .
C116 C 0.2835(8) 0.9614(6) 0.1126(6) 0.110(3) Uani 1 1 d . U . . .
H116 H 0.3432 0.9505 0.1048 0.132 Uiso 1 1 calc R U . . .
C118 C 0.0534(8) 1.1213(6) 0.0018(4) 0.115(3) Uani 1 1 d D U . . .
H11C H 0.0105 1.1740 -0.0134 0.173 Uiso 1 1 calc R U . . .
H11D H 0.1072 1.1034 -0.0336 0.173 Uiso 1 1 calc R U . . .
H11E H 0.0311 1.0777 0.0035 0.173 Uiso 1 1 calc R U . . .
O12 O 0.4423(3) 0.6656(3) 0.2100(2) 0.0707(12) Uani 1 1 d . . . . .
C120 C 0.4477(5) 0.7340(5) 0.2251(4) 0.0738(18) Uani 1 1 d . U . . .
C121 C 0.5181(5) 0.7248(4) 0.2660(4) 0.092(2) Uani 1 1 d . U . . .
C122 C 0.5304(5) 0.6719(6) 0.3252(4) 0.102(3) Uani 1 1 d . U . . .
H126 H 0.4937 0.6435 0.3379 0.122 Uiso 1 1 calc R U . . .
C123 C 0.5964(6) 0.6603(7) 0.3661(6) 0.126(4) Uani 1 1 d D U . . .
H122 H 0.6048 0.6241 0.4063 0.152 Uiso 1 1 calc R U . . .
C124 C 0.6506(6) 0.7033(8) 0.3465(7) 0.140(4) Uani 1 1 d D U . . .
C125 C 0.6378(7) 0.7568(8) 0.2873(7) 0.151(5) Uani 1 1 d D U . . .
H123 H 0.6737 0.7861 0.2744 0.181 Uiso 1 1 calc R U . . .
C126 C 0.5738(7) 0.7663(7) 0.2487(6) 0.117(3) Uani 1 1 d . U . . .
H125 H 0.5659 0.8023 0.2083 0.140 Uiso 1 1 calc R U . . .
C127 C 0.7211(7) 0.6926(9) 0.3901(8) 0.222(9) Uani 1 1 d D U . . .
H12A H 0.6970 0.7185 0.4403 0.266 Uiso 1 1 calc R U . . .
H12B H 0.7606 0.7170 0.3654 0.266 Uiso 1 1 calc R U . . .
C128 C 0.7661(17) 0.5981(10) 0.3915(16) 0.264(12) Uani 1 1 d D U . . .
H12C H 0.7465 0.5730 0.3542 0.396 Uiso 1 1 d . U . . .
H12D H 0.8282 0.5800 0.3801 0.396 Uiso 1 1 d . U . . .
H12E H 0.7499 0.5800 0.4400 0.396 Uiso 1 1 d . U . . .
O13 O 0.4427(9) 0.9175(7) 0.1947(8) 0.211(5) Uani 1 1 d . U . . .
C130 C 0.3948(6) 0.8887(6) 0.2324(6) 0.113(3) Uani 1 1 d D U . . .
C131 C 0.3387(5) 0.9279(5) 0.3025(4) 0.066(3) Uiso 0.5 1 d DG . P A 1
C132 C 0.2780(6) 0.9005(5) 0.3425(5) 0.072(4) Uiso 0.5 1 d G . P A 1
H132 H 0.2712 0.8534 0.3245 0.086 Uiso 0.5 1 calc R U P A 1
C133 C 0.2277(6) 0.9431(6) 0.4094(5) 0.085(4) Uiso 0.5 1 d DG . P A 1
H133 H 0.1870 0.9248 0.4363 0.102 Uiso 0.5 1 calc R U P A 1
C134 C 0.2379(6) 1.0132(6) 0.4363(5) 0.095(5) Uiso 0.5 1 d DG . P A 1
C135 C 0.2986(7) 1.0406(6) 0.3963(5) 0.104(6) Uiso 0.5 1 d DG . P A 1
H135 H 0.3055 1.0876 0.4144 0.125 Uiso 0.5 1 calc R U P A 1
C136 C 0.3490(6) 0.9980(6) 0.3294(5) 0.079(4) Uiso 0.5 1 d G . P A 1
H136 H 0.3897 1.0163 0.3026 0.095 Uiso 0.5 1 calc R U P A 1
C137 C 0.1843(8) 1.0584(8) 0.5070(6) 0.115(6) Uiso 0.5 1 d D . P A 1
H13A H 0.2226 1.0640 0.5396 0.137 Uiso 0.5 1 calc R U P A 1
H13B H 0.1543 1.0250 0.5323 0.137 Uiso 0.5 1 calc R U P A 1
C138 C 0.1182(18) 1.1449(12) 0.4934(19) 0.172(12) Uiso 0.5 1 d D . P A 1
H13C H 0.0841 1.1731 0.5404 0.258 Uiso 0.5 1 calc R U P A 1
H13D H 0.1479 1.1783 0.4691 0.258 Uiso 0.5 1 calc R U P A 1
H13E H 0.0797 1.1394 0.4619 0.258 Uiso 0.5 1 calc R U P A 1
C31' C 0.3686(6) 0.9345(5) 0.2994(4) 0.068(3) Uiso 0.5 1 d DG . P A 2
C32' C 0.3153(6) 0.9112(5) 0.3485(5) 0.069(3) Uiso 0.5 1 d G . P A 2
H32' H 0.2989 0.8684 0.3352 0.082 Uiso 0.5 1 calc R U P A 2
C33' C 0.2853(7) 0.9494(7) 0.4167(5) 0.085(4) Uiso 0.5 1 d G . P A 2
H33' H 0.2481 0.9331 0.4510 0.102 Uiso 0.5 1 calc R U P A 2
C34' C 0.3087(7) 1.0107(7) 0.4358(6) 0.091(5) Uiso 0.5 1 d DG . P A 2
C35' C 0.3621(7) 1.0339(7) 0.3868(6) 0.095(5) Uiso 0.5 1 d G . P A 2
H35' H 0.3784 1.0768 0.4001 0.114 Uiso 0.5 1 calc R U P A 2
C36' C 0.3920(7) 0.9958(6) 0.3186(5) 0.079(4) Uiso 0.5 1 d G . P A 2
H36' H 0.4293 1.0120 0.2842 0.095 Uiso 0.5 1 calc R U P A 2
C37' C 0.2888(14) 1.0512(15) 0.5115(8) 0.133(8) Uiso 0.5 1 d D . P A 2
H37A H 0.2751 1.0126 0.5463 0.160 Uiso 0.5 1 calc R U P A 2
H37B H 0.2347 1.1029 0.5131 0.160 Uiso 0.5 1 calc R U P A 2
C38' C 0.3519(15) 1.0758(15) 0.5429(14) 0.128(7) Uiso 0.5 1 d D . P A 2
H38A H 0.3264 1.1010 0.5926 0.191 Uiso 0.5 1 calc R U P A 2
H38B H 0.4055 1.0257 0.5449 0.191 Uiso 0.5 1 calc R U P A 2
H38C H 0.3648 1.1168 0.5115 0.191 Uiso 0.5 1 calc R U P A 2
C21 C 0.3790(4) 0.4664(4) 0.0567(3) 0.0553(13) Uani 1 1 d . U . . .
O21 O 0.4342(3) 0.5081(3) 0.1519(2) 0.0596(10) Uani 1 1 d . . . . .
C210 C 0.4436(4) 0.4570(4) 0.1035(3) 0.0566(14) Uani 1 1 d . U . . .
C211 C 0.5232(3) 0.3756(3) 0.0940(3) 0.0567(13) Uani 1 1 d . U . . .
C212 C 0.5457(4) 0.3297(4) 0.1557(4) 0.0715(17) Uani 1 1 d . U . . .
H216 H 0.5107 0.3500 0.2023 0.086 Uiso 1 1 calc R U . . .
C213 C 0.6183(4) 0.2550(4) 0.1500(4) 0.0782(19) Uani 1 1 d D U . . .
H212 H 0.6333 0.2249 0.1930 0.094 Uiso 1 1 calc R U . . .
C214 C 0.6701(4) 0.2229(3) 0.0827(4) 0.0751(18) Uani 1 1 d D U . . .
C215 C 0.6480(4) 0.2696(4) 0.0214(4) 0.0645(15) Uani 1 1 d D U . . .
H213 H 0.6834 0.2492 -0.0250 0.077 Uiso 1 1 calc R U . . .
C216 C 0.5758(4) 0.3450(4) 0.0262(3) 0.0570(14) Uani 1 1 d . U . . .
H215 H 0.5619 0.3761 -0.0165 0.068 Uiso 1 1 calc R U . . .
C217 C 0.7476(4) 0.1400(4) 0.0770(5) 0.102(3) Uani 1 1 d D U . . .
H21A H 0.7456 0.1133 0.1248 0.123 Uiso 1 1 calc R U . . .
H21B H 0.7415 0.1035 0.0400 0.123 Uiso 1 1 calc R U . . .
C218 C 0.8353(5) 0.1401(7) 0.0571(8) 0.137(4) Uani 1 1 d D U . . .
H21C H 0.8796 0.0822 0.0553 0.206 Uiso 1 1 calc R U . . .
H21D H 0.8400 0.1642 0.0088 0.206 Uiso 1 1 calc R U . . .
H21E H 0.8440 0.1740 0.0940 0.206 Uiso 1 1 calc R U . . .
O22 O 0.2905(3) 0.6076(3) 0.0982(2) 0.0585(10) Uani 1 1 d . . . . .
C220 C 0.3039(4) 0.5446(3) 0.0596(3) 0.0537(13) Uani 1 1 d . U . . .
C221 C 0.2347(3) 0.5545(3) 0.0154(2) 0.0565(13) Uani 1 1 d . U . . .
C222 C 0.2015(4) 0.6269(4) -0.0240(3) 0.0628(15) Uani 1 1 d . U . . .
H222 H 0.2230 0.6690 -0.0226 0.075 Uiso 1 1 calc R U . . .
C223 C 0.1368(4) 0.6379(4) -0.0656(3) 0.0718(17) Uani 1 1 d D U . . .
H223 H 0.1146 0.6876 -0.0922 0.086 Uiso 1 1 calc R U . . .
C224 C 0.1043(4) 0.5772(4) -0.0687(3) 0.0700(17) Uani 1 1 d D U . . .
C225 C 0.1375(4) 0.5060(4) -0.0288(3) 0.0723(17) Uani 1 1 d D U . . .
H225 H 0.1153 0.4644 -0.0295 0.087 Uiso 1 1 calc R U . . .
C226 C 0.2021(4) 0.4939(4) 0.0121(3) 0.0660(16) Uani 1 1 d . U . . .
H226 H 0.2246 0.4437 0.0381 0.079 Uiso 1 1 calc R U . . .
C227 C 0.0354(4) 0.5891(5) -0.1143(3) 0.087(2) Uani 1 1 d D U . . .
H22A H -0.0170 0.6402 -0.0956 0.104 Uiso 1 1 calc R U . . .
H22B H 0.0197 0.5403 -0.1088 0.104 Uiso 1 1 calc R U . . .
C228 C 0.0631(7) 0.5977(8) -0.1950(4) 0.112(3) Uani 1 1 d D U . . .
H22C H 0.0158 0.6052 -0.2219 0.167 Uiso 1 1 calc R U . . .
H22D H 0.0774 0.6466 -0.2010 0.167 Uiso 1 1 calc R U . . .
H22E H 0.1141 0.5467 -0.2142 0.167 Uiso 1 1 calc R U . . .
O23 O 0.3877(3) 0.4138(3) -0.0622(2) 0.0777(13) Uani 1 1 d . . . . .
C230 C 0.3921(3) 0.3984(4) 0.0027(3) 0.0604(14) Uani 1 1 d . U . . .
C231 C 0.4124(3) 0.3114(4) 0.0275(4) 0.0670(16) Uani 1 1 d . U . . .
C232 C 0.3892(4) 0.2952(5) 0.0999(4) 0.0765(19) Uani 1 1 d . U . . .
H232 H 0.3594 0.3408 0.1350 0.092 Uiso 1 1 calc R U . . .
C233 C 0.4088(5) 0.2142(5) 0.1214(6) 0.097(3) Uani 1 1 d D U . . .
H233 H 0.3924 0.2042 0.1712 0.117 Uiso 1 1 calc R U . . .
C234 C 0.4526(5) 0.1469(5) 0.0706(7) 0.118(3) Uani 1 1 d D U . . .
C235 C 0.4747(6) 0.1634(6) -0.0010(6) 0.116(3) Uani 1 1 d D U . . .
H235 H 0.5043 0.1176 -0.0360 0.139 Uiso 1 1 calc R U . . .
C236 C 0.4555(5) 0.2441(5) -0.0237(5) 0.090(2) Uani 1 1 d . U . . .
H236 H 0.4714 0.2537 -0.0737 0.108 Uiso 1 1 calc R U . . .
C237 C 0.4732(6) 0.0587(5) 0.0947(7) 0.156(5) Uani 1 1 d D U . . .
H23A H 0.4763 0.0222 0.0532 0.187 Uiso 1 1 calc R U . . .
H23B H 0.4279 0.0582 0.1349 0.187 Uiso 1 1 calc R U . . .
C238 C 0.5595(7) 0.0276(9) 0.1210(9) 0.168(5) Uani 1 1 d D U . . .
H23C H 0.5753 -0.0300 0.1373 0.252 Uiso 1 1 calc R U . . .
H23D H 0.6038 0.0284 0.0807 0.252 Uiso 1 1 calc R U . . .
H23E H 0.5555 0.0643 0.1621 0.252 Uiso 1 1 calc R U . . .
C31 C 0.1070(4) 0.6005(4) 0.2442(3) 0.0629(15) Uani 1 1 d . U . . .
O31 O 0.2568(3) 0.5367(3) 0.2532(2) 0.0606(10) Uani 1 1 d . . . . .
C310 C 0.1857(4) 0.5310(4) 0.2493(3) 0.0614(15) Uani 1 1 d . U . . .
C311 C 0.1956(3) 0.4415(4) 0.2435(3) 0.0640(15) Uani 1 1 d . U . . .
C312 C 0.2439(4) 0.3829(5) 0.2889(4) 0.083(2) Uani 1 1 d . U . . .
H312 H 0.2704 0.3999 0.3231 0.099 Uiso 1 1 calc R U . . .
C313 C 0.2544(5) 0.3002(5) 0.2855(4) 0.097(3) Uani 1 1 d D U . . .
H313 H 0.2877 0.2613 0.3175 0.116 Uiso 1 1 calc R U . . .
C314 C 0.2172(4) 0.2731(4) 0.2362(4) 0.088(2) Uani 1 1 d D U . . .
C315 C 0.1692(4) 0.3321(4) 0.1909(4) 0.082(2) Uani 1 1 d D U . . .
H315 H 0.1435 0.3149 0.1562 0.099 Uiso 1 1 calc R U . . .
C316 C 0.1575(4) 0.4150(5) 0.1945(4) 0.0713(17) Uani 1 1 d . U . . .
H316 H 0.1231 0.4541 0.1633 0.086 Uiso 1 1 calc R U . . .
C317 C 0.2289(5) 0.1829(4) 0.2316(5) 0.120(3) Uani 1 1 d D U . . .
H31A H 0.2785 0.1479 0.2560 0.144 Uiso 1 1 calc R U . . .
H31B H 0.2435 0.1636 0.1792 0.144 Uiso 1 1 calc R U . . .
C318 C 0.1509(7) 0.1681(7) 0.2660(6) 0.129(4) Uani 1 1 d D U . . .
H31C H 0.1637 0.1082 0.2607 0.194 Uiso 1 1 calc R U . . .
H31D H 0.1367 0.1855 0.3183 0.194 Uiso 1 1 calc R U . . .
H31E H 0.1017 0.2012 0.2413 0.194 Uiso 1 1 calc R U . . .
O32 O 0.1689(3) 0.7010(3) 0.2279(3) 0.0712(12) Uani 1 1 d . . . . .
C320 C 0.1043(4) 0.6838(4) 0.2391(3) 0.0680(16) Uani 1 1 d . U . . .
C321 C 0.0206(4) 0.7592(4) 0.2454(3) 0.0641(16) Uani 1 1 d . U . . .
C322 C 0.0076(5) 0.8234(4) 0.1979(4) 0.0760(19) Uani 1 1 d . U . . .
H322 H 0.0535 0.8194 0.1599 0.091 Uiso 1 1 calc R U . . .
C323 C -0.0693(5) 0.8933(5) 0.2033(4) 0.088(2) Uani 1 1 d D U . . .
H323 H -0.0753 0.9364 0.1692 0.106 Uiso 1 1 calc R U . . .
C324 C -0.1388(5) 0.9021(4) 0.2580(5) 0.096(3) Uani 1 1 d D U . . .
C325 C -0.1278(5) 0.8383(5) 0.3075(4) 0.097(3) Uani 1 1 d D U . . .
H325 H -0.1742 0.8436 0.3455 0.116 Uiso 1 1 calc R U . . .
C326 C -0.0501(5) 0.7669(5) 0.3024(4) 0.0774(19) Uani 1 1 d . U . . .
H326 H -0.0439 0.7236 0.3363 0.093 Uiso 1 1 calc R U . . .
C327 C -0.2232(5) 0.9789(5) 0.2636(5) 0.139(4) Uani 1 1 d D U . . .
H32F H -0.2682 0.9662 0.2954 0.166 Uiso 0.5 1 calc R U P B 2
H32G H -0.2398 0.9889 0.2140 0.166 Uiso 0.5 1 calc R U P B 2
H32A H -0.2499 0.9926 0.3159 0.166 Uiso 0.5 1 calc R U P C 1
H32B H -0.2121 1.0274 0.2439 0.166 Uiso 0.5 1 calc R U P C 1
C328 C -0.2846(14) 0.9644(17) 0.2215(14) 0.135(8) Uiso 0.5 1 d D . P D 1
H32C H -0.3389 1.0151 0.2259 0.203 Uiso 0.5 1 calc R U P D 1
H32D H -0.2585 0.9517 0.1696 0.203 Uiso 0.5 1 calc R U P D 1
H32E H -0.2963 0.9169 0.2415 0.203 Uiso 0.5 1 calc R U P D 1
C28' C -0.225(2) 1.0593(12) 0.2932(18) 0.164(11) Uiso 0.5 1 d D . P D 2
H28A H -0.2825 1.1047 0.2943 0.246 Uiso 0.5 1 calc R U P D 2
H28B H -0.2105 1.0514 0.3430 0.246 Uiso 0.5 1 calc R U P D 2
H28C H -0.1820 1.0741 0.2614 0.246 Uiso 0.5 1 calc R U P D 2
O33 O 0.0089(3) 0.5456(4) 0.3010(3) 0.0863(15) Uani 1 1 d . . . . .
C330 C 0.0268(5) 0.5855(4) 0.2510(4) 0.0734(18) Uani 1 1 d . U . . .
C331 C -0.0325(5) 0.6206(3) 0.1957(4) 0.0788(19) Uani 1 1 d . U . . .
C332 C -0.0072(5) 0.6479(4) 0.1273(4) 0.0739(18) Uani 1 1 d . U . . .
H332 H 0.0499 0.6444 0.1146 0.089 Uiso 1 1 calc R U . . .
C333 C -0.0651(5) 0.6797(4) 0.0782(5) 0.091(2) Uani 1 1 d D U . . .
H333 H -0.0461 0.6975 0.0322 0.109 Uiso 1 1 calc R U . . .
C334 C -0.1475(6) 0.6866(4) 0.0928(6) 0.110(3) Uani 1 1 d D U . . .
C335 C -0.1743(6) 0.6589(5) 0.1615(6) 0.117(3) Uani 1 1 d D U . . .
H335 H -0.2316 0.6624 0.1729 0.140 Uiso 1 1 calc R U . . .
C336 C -0.1175(6) 0.6263(5) 0.2128(6) 0.103(3) Uani 1 1 d . U . . .
H336 H -0.1364 0.6084 0.2587 0.124 Uiso 1 1 calc R U . . .
C337 C -0.2117(6) 0.7220(5) 0.0405(6) 0.142(4) Uani 1 1 d D U . . .
H33A H -0.2479 0.6899 0.0423 0.170 Uiso 1 1 calc R U . . .
H33B H -0.1806 0.7169 -0.0104 0.170 Uiso 1 1 calc R U . . .
C338 C -0.2683(7) 0.8135(5) 0.0618(7) 0.124(4) Uani 1 1 d D U . . .
H33C H -0.3102 0.8367 0.0279 0.186 Uiso 1 1 calc R U . . .
H33D H -0.2994 0.8181 0.1120 0.186 Uiso 1 1 calc R U . . .
H33E H -0.2322 0.8451 0.0595 0.186 Uiso 1 1 calc R U . . .
C41 C 0.3105(7) 0.6030(6) 0.4172(4) 0.102(3) Uani 1 1 d D U . . .
O41 O 0.2776(4) 0.7077(3) 0.3285(2) 0.0763(13) Uani 1 1 d . . . . .
C410 C 0.2679(6) 0.6861(5) 0.3920(4) 0.097(3) Uani 1 1 d D U . . .
C411 C 0.1883(5) 0.7502(4) 0.4417(5) 0.070(3) Uiso 0.5 1 d DG . P E 2
C412 C 0.1068(7) 0.7942(7) 0.4212(5) 0.089(4) Uiso 0.5 1 d G . P E 2
H412 H 0.0975 0.7853 0.3732 0.106 Uiso 0.5 1 calc R U P E 2
C413 C 0.0390(7) 0.8513(7) 0.4713(6) 0.113(6) Uiso 0.5 1 d DG . P E 2
H413 H -0.0163 0.8812 0.4574 0.136 Uiso 0.5 1 calc R U P E 2
C414 C 0.0527(7) 0.8644(7) 0.5419(6) 0.114(6) Uiso 0.5 1 d DG . P E 2
C415 C 0.1342(7) 0.8203(7) 0.5624(6) 0.097(5) Uiso 0.5 1 d DG . P E 2
H415 H 0.1435 0.8292 0.6103 0.117 Uiso 0.5 1 calc R U P E 2
C416 C 0.2020(6) 0.7632(6) 0.5123(5) 0.075(4) Uiso 0.5 1 d G . P E 2
H416 H 0.2574 0.7333 0.5262 0.090 Uiso 0.5 1 calc R U P E 2
C417 C -0.0202(9) 0.9256(9) 0.5958(9) 0.206(11) Uiso 0.5 1 d D . P E 2
H41A H -0.0541 0.8955 0.6207 0.248 Uiso 0.5 1 calc R U P E 2
H41B H -0.0588 0.9703 0.5676 0.248 Uiso 0.5 1 calc R U P E 2
C418 C 0.003(3) 0.968(3) 0.6546(17) 0.186(9) Uiso 0.5 1 d D . P E 2
H41C H -0.0505 1.0059 0.6858 0.278 Uiso 0.5 1 calc R U P E 2
H41H H 0.0390 0.9250 0.6847 0.278 Uiso 0.5 1 calc R U P E 2
H41I H 0.0343 1.0001 0.6314 0.278 Uiso 0.5 1 calc R U P E 2
C41" C 0.2227(8) 0.7543(6) 0.4531(5) 0.091(5) Uiso 0.5 1 d DG . P E 1
C42" C 0.1404(9) 0.8106(8) 0.4399(6) 0.117(7) Uiso 0.5 1 d G . P E 1
H42" H 0.1198 0.8030 0.3969 0.141 Uiso 0.5 1 calc R U P E 1
C43" C 0.0886(9) 0.8781(9) 0.4902(8) 0.148(9) Uiso 0.5 1 d DG . P E 1
H43" H 0.0329 0.9161 0.4813 0.178 Uiso 0.5 1 calc R U P E 1
C44" C 0.1190(9) 0.8893(9) 0.5537(8) 0.158(10) Uiso 0.5 1 d DG . P E 1
C45" C 0.2013(9) 0.8331(9) 0.5670(7) 0.149(9) Uiso 0.5 1 d DG . P E 1
H45" H 0.2219 0.8407 0.6100 0.179 Uiso 0.5 1 calc R U P E 1
C46" C 0.2531(8) 0.7656(7) 0.5167(7) 0.098(5) Uiso 0.5 1 d G . P E 1
H46" H 0.3088 0.7275 0.5256 0.118 Uiso 0.5 1 calc R U P E 1
C47" C 0.0639(13) 0.9612(10) 0.6079(11) 0.206(11) Uiso 0.5 1 d D . P E 1
H47C H 0.0333 1.0124 0.5817 0.248 Uiso 0.5 1 calc R U P E 1
H47D H 0.1005 0.9734 0.6383 0.248 Uiso 0.5 1 calc R U P E 1
C48" C -0.001(2) 0.936(3) 0.656(2) 0.186(9) Uiso 0.5 1 d D . P E 1
H48D H -0.0375 0.9819 0.6921 0.278 Uiso 0.5 1 calc R U P E 1
H48E H -0.0367 0.9242 0.6256 0.278 Uiso 0.5 1 calc R U P E 1
H48F H 0.0303 0.8853 0.6820 0.278 Uiso 0.5 1 calc R U P E 1
O42 O 0.4035(3) 0.5496(3) 0.3057(2) 0.0601(10) Uani 1 1 d . . . . .
C420 C 0.3803(5) 0.5409(5) 0.3714(3) 0.079(2) Uani 1 1 d D U . . .
C421 C 0.4403(4) 0.4569(5) 0.3993(4) 0.059(3) Uiso 0.5 1 d DG . P F 1
C422 C 0.4432(6) 0.3875(6) 0.3625(5) 0.081(4) Uiso 0.5 1 d G . P F 1
H422 H 0.4099 0.3950 0.3242 0.098 Uiso 0.5 1 calc R U P F 1
C423 C 0.4944(8) 0.3073(6) 0.3814(6) 0.109(6) Uiso 0.5 1 d DG . P F 1
H423 H 0.4964 0.2596 0.3560 0.131 Uiso 0.5 1 calc R U P F 1
C424 C 0.5428(7) 0.2964(6) 0.4371(6) 0.103(5) Uiso 0.5 1 d DG . P F 1
C425 C 0.5400(7) 0.3658(6) 0.4739(6) 0.105(6) Uiso 0.5 1 d DG . P F 1
H425 H 0.5732 0.3583 0.5122 0.126 Uiso 0.5 1 calc R U P F 1
C426 C 0.4887(7) 0.4460(5) 0.4551(6) 0.087(4) Uiso 0.5 1 d G . P F 1
H426 H 0.4868 0.4937 0.4804 0.104 Uiso 0.5 1 calc R U P F 1
C427 C 0.5988(9) 0.2087(7) 0.4578(10) 0.179(12) Uiso 0.5 1 d D . P F 1
H42A H 0.6287 0.1728 0.4125 0.215 Uiso 0.5 1 calc R U P F 1
H42B H 0.6436 0.2113 0.4843 0.215 Uiso 0.5 1 calc R U P F 1
C428 C 0.547(2) 0.169(2) 0.5057(19) 0.197(14) Uiso 0.5 1 d D . P F 1
H42C H 0.5855 0.1125 0.5178 0.295 Uiso 0.5 1 calc R U P F 1
H42D H 0.5181 0.2039 0.5511 0.295 Uiso 0.5 1 calc R U P F 1
H42E H 0.5031 0.1654 0.4793 0.295 Uiso 0.5 1 calc R U P F 1
C41' C 0.4065(5) 0.4463(4) 0.3919(3) 0.059(3) Uiso 0.5 1 d DG . P F 2
C42' C 0.3575(5) 0.4017(5) 0.4207(5) 0.066(3) Uiso 0.5 1 d G . P F 2
H42' H 0.2962 0.4297 0.4314 0.079 Uiso 0.5 1 calc R U P F 2
C43' C 0.3991(5) 0.3158(5) 0.4338(5) 0.081(4) Uiso 0.5 1 d DG . P F 2
H43' H 0.3659 0.2856 0.4533 0.097 Uiso 0.5 1 calc R U P F 2
C44' C 0.4896(6) 0.2744(5) 0.4180(5) 0.081(4) Uiso 0.5 1 d DG . P F 2
C45' C 0.5386(6) 0.3190(6) 0.3892(6) 0.095(5) Uiso 0.5 1 d DG . P F 2
H45' H 0.5999 0.2910 0.3785 0.114 Uiso 0.5 1 calc R U P F 2
C46' C 0.4970(6) 0.4049(5) 0.3761(5) 0.084(4) Uiso 0.5 1 d G . P F 2
H46' H 0.5302 0.4351 0.3566 0.101 Uiso 0.5 1 calc R U P F 2
C47' C 0.5345(9) 0.1822(5) 0.4313(7) 0.122(7) Uiso 0.5 1 d D . P F 2
H47A H 0.5034 0.1671 0.4753 0.146 Uiso 0.5 1 calc R U P F 2
H47B H 0.5946 0.1678 0.4391 0.146 Uiso 0.5 1 calc R U P F 2
C48' C 0.534(3) 0.135(3) 0.3634(17) 0.25(2) Uiso 0.5 1 d D . P F 2
H48A H 0.5630 0.0747 0.3694 0.375 Uiso 0.5 1 calc R U P F 2
H48B H 0.4744 0.1504 0.3564 0.375 Uiso 0.5 1 calc R U P F 2
H48C H 0.5652 0.1511 0.3204 0.375 Uiso 0.5 1 calc R U P F 2
O43 O 0.3110(7) 0.5443(7) 0.5379(5) 0.0745(19) Uiso 0.5 1 d D . P G 1
C430 C 0.2724(7) 0.5686(8) 0.4829(7) 0.086(3) Uiso 0.5 1 d D . P G 1
C431 C 0.1808(5) 0.5805(5) 0.4989(8) 0.085(3) Uiso 0.5 1 d D . P G 1
C432 C 0.1269(8) 0.5864(7) 0.4473(6) 0.072(3) Uiso 0.5 1 d D . P G 1
H432 H 0.1503 0.5827 0.3967 0.086 Uiso 0.5 1 calc R U P G 1
C433 C 0.0457(8) 0.5968(8) 0.4650(6) 0.082(3) Uiso 0.5 1 d D . P G 1
H433 H 0.0128 0.6000 0.4272 0.098 Uiso 0.5 1 calc R U P G 1
C434 C 0.0071(6) 0.6032(8) 0.5391(8) 0.108(3) Uiso 0.5 1 d D . P G 1
C435 C 0.0602(8) 0.5971(10) 0.5907(7) 0.112(4) Uiso 0.5 1 d D . P G 1
H435 H 0.0365 0.6007 0.6413 0.134 Uiso 0.5 1 calc R U P G 1
C436 C 0.1399(7) 0.5867(9) 0.5737(8) 0.104(4) Uiso 0.5 1 d D . P G 1
H436 H 0.1723 0.5831 0.6120 0.125 Uiso 0.5 1 calc R U P G 1
C437 C -0.0844(7) 0.6152(12) 0.5607(9) 0.133(5) Uiso 0.5 1 d D . P G 1
H43A H -0.1172 0.6666 0.5929 0.160 Uiso 0.5 1 calc R U P G 1
H43B H -0.0872 0.5663 0.5877 0.160 Uiso 0.5 1 calc R U P G 1
C438 C -0.1221(16) 0.6233(17) 0.4909(11) 0.132(5) Uiso 0.5 1 d D . P G 1
H43C H -0.1827 0.6313 0.5030 0.198 Uiso 0.5 1 calc R U P G 1
H43D H -0.1190 0.6719 0.4648 0.198 Uiso 0.5 1 calc R U P G 1
H43E H -0.0891 0.5720 0.4596 0.198 Uiso 0.5 1 calc R U P G 1
O43* O 0.3323(7) 0.5681(6) 0.5409(5) 0.0745(19) Uiso 0.5 1 d D . P G 2
C40* C 0.2755(7) 0.5919(8) 0.4966(7) 0.086(3) Uiso 0.5 1 d D . P G 2
C41* C 0.1854(7) 0.6000(5) 0.5129(8) 0.085(3) Uiso 0.5 1 d D . P G 2
C42* C 0.1563(9) 0.5950(7) 0.4493(7) 0.072(3) Uiso 0.5 1 d D . P G 2
H42* H 0.1905 0.5877 0.4021 0.086 Uiso 0.5 1 calc R U P G 2
C43* C 0.0754(9) 0.6015(8) 0.4599(9) 0.082(3) Uiso 0.5 1 d D . P G 2
H43* H 0.0523 0.5979 0.4172 0.098 Uiso 0.5 1 calc R U P G 2
C44* C 0.0194(11) 0.6132(8) 0.5289(10) 0.108(3) Uiso 0.5 1 d D . P G 2
C45* C 0.0535(12) 0.6178(10) 0.5905(11) 0.112(4) Uiso 0.5 1 d D . P G 2
H45* H 0.0204 0.6255 0.6383 0.134 Uiso 0.5 1 calc R U P G 2
C46* C 0.1334(11) 0.6110(9) 0.5810(9) 0.104(4) Uiso 0.5 1 d D . P G 2
H46* H 0.1574 0.6138 0.6235 0.125 Uiso 0.5 1 calc R U P G 2
C47* C -0.0756(15) 0.6214(11) 0.5396(17) 0.133(5) Uiso 0.5 1 d D . P G 2
H47E H -0.0805 0.5854 0.5015 0.160 Uiso 0.5 1 calc R U P G 2
H47F H -0.0889 0.6000 0.5881 0.160 Uiso 0.5 1 calc R U P G 2
C48* C -0.1424(15) 0.7106(12) 0.5352(15) 0.132(5) Uiso 0.5 1 d D . P G 2
H48G H -0.2003 0.7109 0.5424 0.198 Uiso 0.5 1 calc R U P G 2
H48H H -0.1392 0.7466 0.5736 0.198 Uiso 0.5 1 calc R U P G 2
H48I H -0.1308 0.7319 0.4869 0.198 Uiso 0.5 1 calc R U P G 2
O1 O 0.7040(4) 0.4140(6) 0.3121(4) 0.134(3) Uani 1 1 d D U . . .
H1 H 0.7082 0.4271 0.3550 0.201 Uiso 1 1 calc DR U . . .
C1 C 0.7097(9) 0.3334(8) 0.3104(7) 0.150(5) Uani 1 1 d D U . . .
H1A H 0.6547 0.3345 0.2992 0.181 Uiso 1 1 calc R U . . .
H1B H 0.7174 0.3102 0.3596 0.181 Uiso 1 1 calc R U . . .
C2 C 0.7835(9) 0.2760(7) 0.2543(8) 0.163(5) Uani 1 1 d D U . . .
H2A H 0.7845 0.2194 0.2554 0.244 Uiso 1 1 calc R U . . .
H2B H 0.7756 0.2979 0.2052 0.244 Uiso 1 1 calc R U . . .
H2C H 0.8383 0.2735 0.2657 0.244 Uiso 1 1 calc R U . . .

loop_
_atom_site_aniso_label
_atom_site_aniso_U_11
_atom_site_aniso_U_22
_atom_site_aniso_U_33
_atom_site_aniso_U_23
_atom_site_aniso_U_13
_atom_site_aniso_U_12
Eu1 0.0618(2) 0.0617(2) 0.03910(19) 0.00929(14) -0.00999(14) -0.02761(17)
Cs1 0.0805(3) 0.1029(4) 0.0747(3) 0.0303(2) -0.0379(2) -0.0419(3)
C11 0.094(5) 0.092(5) 0.058(4) -0.008(3) 0.001(3) -0.055(4)
O11 0.093(3) 0.061(2) 0.050(2) 0.0078(18) -0.014(2) -0.038(2)
C110 0.096(5) 0.065(4) 0.048(3) -0.003(3) 0.004(3) -0.038(3)
C111 0.105(5) 0.061(4) 0.062(4) -0.005(3) 0.004(3) -0.037(4)
C112 0.104(5) 0.066(4) 0.058(4) 0.001(3) -0.006(3) -0.037(4)
C113 0.109(5) 0.073(4) 0.069(4) -0.001(3) -0.012(4) -0.029(4)
C114 0.130(6) 0.060(4) 0.077(4) 0.000(3) -0.009(4) -0.030(4)
C117 0.145(7) 0.070(4) 0.096(6) -0.002(4) -0.011(5) -0.028(5)
C115 0.131(7) 0.073(5) 0.119(6) 0.008(4) 0.019(5) -0.040(5)
C116 0.131(7) 0.074(5) 0.122(6) 0.006(4) 0.008(5) -0.048(5)
C118 0.147(8) 0.085(6) 0.099(7) 0.009(5) -0.013(6) -0.036(6)
O12 0.076(3) 0.087(3) 0.057(2) 0.012(2) -0.005(2) -0.044(3)
C120 0.090(4) 0.093(5) 0.052(3) 0.002(3) 0.000(3) -0.056(4)
C121 0.092(5) 0.133(6) 0.070(4) -0.004(4) -0.003(4) -0.069(5)
C122 0.093(5) 0.156(7) 0.068(4) 0.001(5) -0.012(4) -0.064(5)
C123 0.105(6) 0.197(9) 0.088(6) 0.001(6) -0.019(5) -0.073(6)
C124 0.105(6) 0.196(9) 0.137(8) -0.035(7) -0.021(6) -0.078(6)
C125 0.135(8) 0.181(9) 0.167(9) -0.027(7) -0.016(7) -0.096(7)
C126 0.111(6) 0.139(7) 0.119(6) -0.020(5) 0.002(5) -0.075(6)
C127 0.205(11) 0.252(12) 0.224(12) -0.016(9) -0.053(9) -0.102(9)
C128 0.272(18) 0.278(19) 0.269(19) 0.054(15) -0.044(15) -0.143(15)
O13 0.244(11) 0.194(9) 0.249(11) -0.084(8) 0.056(9) -0.171(9)
C130 0.132(7) 0.106(6) 0.124(7) -0.018(5) -0.013(5) -0.074(5)
C21 0.063(3) 0.063(3) 0.042(3) 0.009(2) -0.008(2) -0.029(3)
O21 0.065(2) 0.070(3) 0.041(2) -0.0001(18) -0.0112(17) -0.025(2)
C210 0.064(3) 0.066(3) 0.039(3) 0.010(2) -0.005(2) -0.027(3)
C211 0.064(3) 0.063(3) 0.045(3) 0.008(2) -0.012(2) -0.026(3)
C212 0.075(4) 0.076(4) 0.056(3) 0.012(3) -0.012(3) -0.024(3)
C213 0.086(4) 0.077(4) 0.064(4) 0.022(3) -0.016(3) -0.025(4)
C214 0.081(4) 0.063(4) 0.075(4) 0.008(3) -0.012(3) -0.023(3)
C215 0.067(4) 0.064(3) 0.059(3) -0.001(3) -0.004(3) -0.026(3)
C216 0.061(3) 0.065(3) 0.048(3) 0.010(2) -0.009(2) -0.028(3)
C217 0.107(6) 0.085(5) 0.096(5) 0.012(4) -0.019(5) -0.021(4)
C218 0.098(7) 0.095(7) 0.191(11) 0.005(7) -0.018(7) -0.014(6)
O22 0.069(3) 0.062(2) 0.047(2) 0.0072(18) -0.0144(18) -0.028(2)
C220 0.064(3) 0.058(3) 0.043(3) 0.011(2) -0.011(2) -0.029(3)
C221 0.065(3) 0.061(3) 0.045(3) 0.004(2) -0.011(2) -0.028(3)
C222 0.071(4) 0.062(3) 0.056(3) 0.009(3) -0.019(3) -0.025(3)
C223 0.079(4) 0.072(4) 0.062(4) 0.009(3) -0.022(3) -0.025(3)
C224 0.077(4) 0.076(4) 0.056(3) 0.002(3) -0.021(3) -0.028(3)
C225 0.078(4) 0.085(4) 0.066(4) 0.007(3) -0.021(3) -0.042(4)
C226 0.070(4) 0.072(4) 0.060(3) 0.014(3) -0.018(3) -0.031(3)
C227 0.087(5) 0.103(5) 0.071(4) 0.002(4) -0.033(4) -0.032(4)
C228 0.124(7) 0.168(9) 0.077(5) 0.017(6) -0.040(5) -0.086(7)
O23 0.088(3) 0.099(4) 0.045(2) -0.004(2) -0.010(2) -0.037(3)
C230 0.057(3) 0.073(4) 0.053(3) 0.000(3) -0.008(2) -0.030(3)
C231 0.067(4) 0.066(4) 0.072(4) -0.004(3) -0.005(3) -0.034(3)
C232 0.077(4) 0.070(4) 0.087(5) 0.012(3) -0.007(3) -0.037(3)
C233 0.104(5) 0.092(5) 0.112(6) 0.019(4) -0.014(5) -0.058(4)
C234 0.135(7) 0.079(5) 0.150(8) -0.001(5) -0.010(6) -0.060(5)
C235 0.125(7) 0.081(5) 0.151(8) -0.021(5) -0.014(6) -0.054(5)
C236 0.094(5) 0.079(4) 0.104(5) -0.015(4) -0.004(4) -0.044(4)
C237 0.177(9) 0.106(7) 0.194(9) 0.014(6) -0.020(7) -0.072(7)
C238 0.157(9) 0.127(7) 0.213(10) 0.047(7) 0.002(7) -0.065(7)
C31 0.059(3) 0.077(4) 0.052(3) 0.009(3) -0.009(3) -0.027(3)
O31 0.056(2) 0.070(3) 0.057(2) 0.0125(19) -0.0092(18) -0.028(2)
C310 0.066(4) 0.072(4) 0.050(3) 0.013(3) -0.006(3) -0.034(3)
C311 0.057(3) 0.077(4) 0.063(3) 0.017(3) -0.009(3) -0.035(3)
C312 0.081(4) 0.085(4) 0.098(5) 0.023(4) -0.030(4) -0.046(4)
C313 0.099(5) 0.091(5) 0.120(6) 0.044(4) -0.043(5) -0.051(4)
C314 0.088(5) 0.082(4) 0.110(5) 0.024(4) -0.026(4) -0.050(4)
C315 0.083(4) 0.086(5) 0.091(5) 0.010(4) -0.017(4) -0.048(4)
C316 0.066(4) 0.076(4) 0.071(4) 0.018(3) -0.010(3) -0.030(3)
C317 0.130(7) 0.098(6) 0.160(8) 0.037(5) -0.038(6) -0.070(5)
C318 0.186(10) 0.134(8) 0.117(8) 0.014(6) -0.019(7) -0.117(8)
O32 0.062(3) 0.069(3) 0.079(3) 0.009(2) -0.009(2) -0.023(2)
C320 0.064(4) 0.074(4) 0.058(3) 0.006(3) -0.008(3) -0.021(3)
C321 0.063(3) 0.064(3) 0.054(3) 0.000(3) -0.019(3) -0.011(3)
C322 0.077(4) 0.075(4) 0.067(4) -0.002(3) -0.013(3) -0.022(3)
C323 0.090(5) 0.082(4) 0.074(4) 0.009(4) -0.016(4) -0.015(4)
C324 0.088(5) 0.086(5) 0.087(5) 0.011(4) -0.006(4) -0.012(4)
C325 0.088(5) 0.094(5) 0.080(5) 0.001(4) 0.004(4) -0.014(4)
C326 0.078(4) 0.080(4) 0.057(4) 0.000(3) -0.004(3) -0.017(3)
C327 0.133(7) 0.120(7) 0.125(7) 0.020(6) 0.008(6) -0.025(6)
O33 0.075(3) 0.108(4) 0.076(3) 0.008(3) 0.006(3) -0.045(3)
C330 0.068(4) 0.083(4) 0.064(4) -0.002(3) 0.004(3) -0.031(3)
C331 0.060(4) 0.091(5) 0.082(4) -0.003(4) -0.007(3) -0.029(3)
C332 0.064(4) 0.077(4) 0.083(4) 0.002(3) -0.021(3) -0.028(3)
C333 0.082(5) 0.090(5) 0.096(5) -0.004(4) -0.029(4) -0.024(4)
C334 0.093(6) 0.113(6) 0.112(6) -0.018(5) -0.032(5) -0.025(5)
C335 0.076(5) 0.136(7) 0.134(7) -0.018(6) -0.027(5) -0.035(5)
C336 0.078(5) 0.118(6) 0.110(6) -0.013(5) -0.010(4) -0.037(4)
C337 0.122(7) 0.147(8) 0.163(8) -0.014(6) -0.053(6) -0.049(6)
C338 0.109(7) 0.129(8) 0.139(9) 0.028(7) -0.026(6) -0.055(6)
C41 0.132(6) 0.087(5) 0.048(4) 0.009(3) 0.000(4) -0.012(4)
O41 0.107(4) 0.070(3) 0.039(2) 0.0075(19) -0.006(2) -0.026(3)
C410 0.121(6) 0.089(5) 0.050(4) 0.001(3) -0.003(4) -0.017(4)
O42 0.065(2) 0.075(3) 0.043(2) 0.0104(18) -0.0117(17) -0.030(2)
C420 0.095(5) 0.079(4) 0.044(3) 0.010(3) -0.018(3) -0.017(4)
O1 0.112(5) 0.185(7) 0.077(4) 0.024(4) -0.030(3) -0.030(5)
C1 0.167(9) 0.176(9) 0.107(7) 0.027(7) -0.044(6) -0.063(7)
C2 0.150(10) 0.156(11) 0.171(12) 0.063(9) -0.032(9) -0.054(9)

loop_
_atom_type_symbol
_atom_type_description
_atom_type_scat_dispersion_real
_atom_type_scat_dispersion_imag
_atom_type_scat_source
C C 0.0181 0.0091 'International Tables Vol C Tables 4.2.6.8 and 6.1.1.4'
H H 0.0000 0.0000 'International Tables Vol C Tables 4.2.6.8 and 6.1.1.4'
O O 0.0492 0.0322 'International Tables Vol C Tables 4.2.6.8 and 6.1.1.4'
Cs Cs -0.7457 7.9052 'International Tables Vol C Tables 4.2.6.8 and 6.1.1.4'
Eu Eu -8.9294 11.1857 'International Tables Vol C Tables 4.2.6.8 and 6.1.1.4'

loop_
_geom_angle_atom_site_label_1
_geom_angle_atom_site_label_2
_geom_angle_atom_site_label_3
_geom_angle
_geom_angle_site_symmetry_1
_geom_angle_site_symmetry_3
O11 Eu1 O41 84.62(15) . .
O11 Eu1 O12 68.79(17) . .
O41 Eu1 O12 82.34(18) . .
O11 Eu1 O31 142.82(16) . .
O41 Eu1 O31 94.85(16) . .
O12 Eu1 O31 148.13(15) . .
O11 Eu1 O22 79.00(14) . .
O41 Eu1 O22 149.12(17) . .
O12 Eu1 O22 114.96(15) . .
O31 Eu1 O22 83.14(14) . .
O11 Eu1 O32 74.82(17) . .
O41 Eu1 O32 74.37(18) . .
O12 Eu1 O32 138.22(17) . .
O31 Eu1 O32 69.34(15) . .
O22 Eu1 O32 76.14(16) . .
O11 Eu1 O21 118.83(15) . .
O41 Eu1 O21 141.67(15) . .
O12 Eu1 O21 79.49(16) . .
O31 Eu1 O21 83.65(15) . .
O22 Eu1 O21 68.96(14) . .
O32 Eu1 O21 137.97(16) . .
O11 Eu1 O42 136.51(15) . .
O41 Eu1 O42 69.11(15) . .
O12 Eu1 O42 73.69(15) . .
O31 Eu1 O42 75.67(14) . .
O22 Eu1 O42 138.48(14) . .
O32 Eu1 O42 126.10(15) . .
O21 Eu1 O42 73.48(14) . .
O11 Eu1 Cs1 106.28(12) . .
O41 Eu1 Cs1 104.26(14) . .
O12 Eu1 Cs1 42.07(12) . .
O31 Eu1 Cs1 109.81(10) . .
O22 Eu1 Cs1 105.39(10) . .
O32 Eu1 Cs1 178.22(12) . .
O21 Eu1 Cs1 42.81(10) . .
O42 Eu1 Cs1 52.14(10) . .
O23 Cs1 O1 141.47(19) 2_665 .
O23 Cs1 O12 72.31(13) 2_665 .
O1 Cs1 O12 128.48(18) . .
O23 Cs1 O21 83.24(13) 2_665 .
O1 Cs1 O21 134.41(19) . .
O12 Cs1 O21 59.77(12) . .
O23 Cs1 O42 119.78(12) 2_665 .
O1 Cs1 O42 95.23(16) . .
O12 Cs1 O42 52.06(11) . .
O21 Cs1 O42 51.77(10) . .
O23 Cs1 C122 99.45(19) 2_665 .
O1 Cs1 C122 81.1(2) . .
O12 Cs1 C122 50.21(17) . .
O21 Cs1 C122 104.01(16) . .
O42 Cs1 C122 63.63(17) . .
O23 Cs1 C1 147.3(2) 2_665 .
O1 Cs1 C1 21.7(2) . .
O12 Cs1 C1 139.2(2) . .
O21 Cs1 C1 117.7(2) . .
O42 Cs1 C1 92.6(2) . .
C122 Cs1 C1 99.2(3) . .
O23 Cs1 C212 106.96(15) 2_665 .
O1 Cs1 C212 95.8(2) . .
O12 Cs1 C212 109.90(14) . .
O21 Cs1 C212 50.99(13) . .
O42 Cs1 C212 76.50(14) . .
C122 Cs1 C212 139.4(2) . .
C1 Cs1 C212 74.3(2) . .
O23 Cs1 C211 85.91(13) 2_665 .
O1 Cs1 C211 116.9(2) . .
O12 Cs1 C211 98.21(13) . .
O21 Cs1 C211 39.50(12) . .
O42 Cs1 C211 81.52(11) . .
C122 Cs1 C211 142.64(17) . .
C1 Cs1 C211 95.2(2) . .
C212 Cs1 C211 21.89(14) . .
O23 Cs1 C210 79.82(13) 2_665 .
O1 Cs1 C210 132.9(2) . .
O12 Cs1 C210 74.93(13) . .
O21 Cs1 C210 17.07(12) . .
O42 Cs1 C210 66.38(11) . .
C122 Cs1 C210 121.02(17) . .
C1 Cs1 C210 112.4(2) . .
C212 Cs1 C210 39.30(14) . .
C211 Cs1 C210 23.30(13) . .
O23 Cs1 C121 77.93(17) 2_665 .
O1 Cs1 C121 100.1(2) . .
O12 Cs1 C121 38.26(16) . .
O21 Cs1 C121 97.89(15) . .
O42 Cs1 C121 72.39(14) . .
C122 Cs1 C121 21.8(2) . .
C1 Cs1 C121 119.9(2) . .
C212 Cs1 C121 146.06(17) . .
C211 Cs1 C121 136.34(16) . .
C210 Cs1 C121 113.12(16) . .
O23 Cs1 C120 69.76(14) 2_665 .
O1 Cs1 C120 119.9(2) . .
O12 Cs1 C120 16.72(14) . .
O21 Cs1 C120 76.30(14) . .
O42 Cs1 C120 62.93(12) . .
C122 Cs1 C120 38.74(19) . .
C1 Cs1 C120 136.7(2) . .
C212 Cs1 C120 126.62(16) . .
C211 Cs1 C120 113.99(15) . .
C210 Cs1 C120 90.89(15) . .
C121 Cs1 C120 22.40(17) . .
C110 C11 C120 122.7(7) . .
C110 C11 C130 118.6(7) . .
C120 C11 C130 118.1(7) . .
C110 O11 Eu1 134.0(4) . .
O11 C110 C11 124.3(7) . .
O11 C110 C111 110.8(6) . .
C11 C110 C111 124.9(6) . .
C112 C111 C116 119.9(8) . .
C112 C111 C110 118.4(6) . .
C116 C111 C110 121.5(8) . .
C113 C112 C111 120.7(8) . .
C113 C112 H112 119.6 . .
C111 C112 H112 119.6 . .
C112 C113 C114 119.7(9) . .
C112 C113 H113 120.1 . .
C114 C113 H113 120.1 . .
C115 C114 C113 117.6(7) . .
C115 C114 C117 123.5(8) . .
C113 C114 C117 118.9(8) . .
C114 C117 C118 110.7(6) . .
C114 C117 H11A 109.5 . .
C118 C117 H11A 109.5 . .
C114 C117 H11B 109.5 . .
C118 C117 H11B 109.5 . .
H11A C117 H11B 108.1 . .
C114 C115 C116 123.5(9) . .
C114 C115 H115 118.2 . .
C116 C115 H115 118.2 . .
C115 C116 C111 118.2(10) . .
C115 C116 H116 120.9 . .
C111 C116 H116 120.9 . .
C117 C118 H11C 109.5 . .
C117 C118 H11D 109.5 . .
H11C C118 H11D 109.5 . .
C117 C118 H11E 109.5 . .
H11C C118 H11E 109.5 . .
H11D C118 H11E 109.5 . .
C120 O12 Eu1 132.0(5) . .
C120 O12 Cs1 120.1(4) . .
Eu1 O12 Cs1 106.32(17) . .
O12 C120 C11 122.1(7) . .
O12 C120 C121 115.2(6) . .
C11 C120 C121 122.6(6) . .
O12 C120 Cs1 43.2(4) . .
C11 C120 Cs1 157.1(5) . .
C121 C120 Cs1 75.7(3) . .
C122 C121 C126 118.2(9) . .
C122 C121 C120 117.9(7) . .
C126 C121 C120 123.8(9) . .
C122 C121 Cs1 70.2(3) . .
C126 C121 Cs1 117.3(3) . .
C120 C121 Cs1 81.9(3) . .
C121 C122 C123 120.6(10) . .
C121 C122 Cs1 88.0(3) . .
C123 C122 Cs1 109.0(3) . .
C121 C122 H126 119.7 . .
C123 C122 H126 119.7 . .
Cs1 C122 H126 73.0 . .
C122 C123 C124 119.0(12) . .
C122 C123 H122 120.5 . .
C124 C123 H122 120.5 . .
C125 C124 C123 120.3(9) . .
C125 C124 C127 119.8(11) . .
C123 C124 C127 119.9(12) . .
C126 C125 C124 119.3(13) . .
C126 C125 H123 120.4 . .
C124 C125 H123 120.4 . .
C125 C126 C121 122.6(13) . .
C125 C126 H125 118.7 . .
C121 C126 H125 118.7 . .
C124 C127 C128 101.6(13) . .
C124 C127 H12A 111.5 . .
C128 C127 H12A 111.5 . .
C124 C127 H12B 111.5 . .
C128 C127 H12B 111.5 . .
H12A C127 H12B 109.3 . .
C127 C128 H12C 108.6 . .
C127 C128 H12D 110.2 . .
H12C C128 H12D 109.3 . .
C127 C128 H12E 109.3 . .
H12C C128 H12E 108.6 . .
H12D C128 H12E 110.7 . .
O13 C130 C31' 104.8(9) . .
O13 C130 C11 120.6(10) . .
C31' C130 C11 133.7(10) . .
O13 C130 C131 124.5(9) . .
C11 C130 C131 114.9(9) . .
C132 C131 C136 120.0 . .
C132 C131 C130 125.1(7) . .
C136 C131 C130 114.9(7) . .
C131 C132 C133 120.0 . .
C131 C132 H132 120.0 . .
C133 C132 H132 120.0 . .
C132 C133 C134 120.0 . .
C132 C133 H133 120.0 . .
C134 C133 H133 120.0 . .
C135 C134 C133 120.0 . .
C135 C134 C137 120.1(4) . .
C133 C134 C137 119.9(4) . .
C136 C135 C134 120.0 . .
C136 C135 H135 120.0 . .
C134 C135 H135 120.0 . .
C135 C136 C131 120.0 . .
C135 C136 H136 120.0 . .
C131 C136 H136 120.0 . .
C134 C137 C138 111.1(15) . .
C134 C137 H13A 109.4 . .
C138 C137 H13A 109.4 . .
C134 C137 H13B 109.4 . .
C138 C137 H13B 109.4 . .
H13A C137 H13B 108.0 . .
C137 C138 H13C 109.5 . .
C137 C138 H13D 109.5 . .
H13C C138 H13D 109.5 . .
C137 C138 H13E 109.5 . .
H13C C138 H13E 109.5 . .
H13D C138 H13E 109.5 . .
C36' C31' C32' 120.0 . .
C36' C31' C130 126.8(8) . .
C32' C31' C130 113.2(8) . .
C33' C32' C31' 120.0 . .
C33' C32' H32' 120.0 . .
C31' C32' H32' 120.0 . .
C34' C33' C32' 120.0 . .
C34' C33' H33' 120.0 . .
C32' C33' H33' 120.0 . .
C33' C34' C35' 120.0 . .
C33' C34' C37' 125.5(11) . .
C35' C34' C37' 114.1(11) . .
C36' C35' C34' 120.0 . .
C36' C35' H35' 120.0 . .
C34' C35' H35' 120.0 . .
C35' C36' C31' 120.0 . .
C35' C36' H36' 120.0 . .
C31' C36' H36' 120.0 . .
C34' C37' C38' 122.6(17) . .
C34' C37' H37A 106.7 . .
C38' C37' H37A 106.7 . .
C34' C37' H37B 106.7 . .
C38' C37' H37B 106.7 . .
H37A C37' H37B 106.6 . .
C37' C38' H38A 109.5 . .
C37' C38' H38B 109.5 . .
H38A C38' H38B 109.5 . .
C37' C38' H38C 109.5 . .
H38A C38' H38C 109.5 . .
H38B C38' H38C 109.5 . .
C220 C21 C210 119.4(5) . .
C220 C21 C230 119.1(5) . .
C210 C21 C230 121.4(5) . .
C210 O21 Eu1 138.4(4) . .
C210 O21 Cs1 115.5(4) . .
Eu1 O21 Cs1 105.35(14) . .
O21 C210 C21 124.4(6) . .
O21 C210 C211 119.0(4) . .
C21 C210 C211 116.4(4) . .
O21 C210 Cs1 47.4(3) . .
C21 C210 Cs1 161.4(4) . .
C211 C210 Cs1 75.59(16) . .
C212 C211 C216 118.9(6) . .
C212 C211 C210 118.2(5) . .
C216 C211 C210 122.9(5) . .
C212 C211 Cs1 76.1(2) . .
C216 C211 Cs1 111.8(2) . .
C210 C211 Cs1 81.11(17) . .
C213 C212 C211 120.5(6) . .
C213 C212 Cs1 109.4(2) . .
C211 C212 Cs1 82.1(2) . .
C213 C212 H216 119.8 . .
C211 C212 H216 119.8 . .
Cs1 C212 H216 78.8 . .
C212 C213 C214 121.3(6) . .
C212 C213 H212 119.4 . .
C214 C213 H212 119.4 . .
C215 C214 C213 118.0(5) . .
C215 C214 C217 121.3(6) . .
C213 C214 C217 120.7(6) . .
C216 C215 C214 121.5(6) . .
C216 C215 H213 119.3 . .
C214 C215 H213 119.3 . .
C215 C216 C211 119.9(6) . .
C215 C216 H215 120.1 . .
C211 C216 H215 120.1 . .
C218 C217 C214 118.2(6) . .
C218 C217 H21A 107.8 . .
C214 C217 H21A 107.8 . .
C218 C217 H21B 107.8 . .
C214 C217 H21B 107.8 . .
H21A C217 H21B 107.1 . .
C217 C218 H21C 109.5 . .
C217 C218 H21D 109.5 . .
H21C C218 H21D 109.5 . .
C217 C218 H21E 109.5 . .
H21C C218 H21E 109.5 . .
H21D C218 H21E 109.5 . .
C220 O22 Eu1 135.3(4) . .
O22 C220 C21 124.1(5) . .
O22 C220 C221 115.3(4) . .
C21 C220 C221 120.6(4) . .
C222 C221 C226 118.6(6) . .
C222 C221 C220 119.1(6) . .
C226 C221 C220 122.4(5) . .
C221 C222 C223 120.3(6) . .
C221 C222 H222 119.8 . .
C223 C222 H222 119.8 . .
C224 C223 C222 121.0(6) . .
C224 C223 H223 119.5 . .
C222 C223 H223 119.5 . .
C225 C224 C223 118.0(5) . .
C225 C224 C227 121.3(6) . .
C223 C224 C227 120.7(6) . .
C226 C225 C224 121.7(7) . .
C226 C225 H225 119.2 . .
C224 C225 H225 119.2 . .
C225 C226 C221 120.5(6) . .
C225 C226 H226 119.8 . .
C221 C226 H226 119.8 . .
C224 C227 C228 113.1(5) . .
C224 C227 H22A 109.0 . .
C228 C227 H22A 109.0 . .
C224 C227 H22B 109.0 . .
C228 C227 H22B 109.0 . .
H22A C227 H22B 107.8 . .
C227 C228 H22C 109.5 . .
C227 C228 H22D 109.5 . .
H22C C228 H22D 109.5 . .
C227 C228 H22E 109.5 . .
H22C C228 H22E 109.5 . .
H22D C228 H22E 109.5 . .
C230 O23 Cs1 157.1(5) . 2_665
O23 C230 C231 120.1(6) . .
O23 C230 C21 120.2(6) . .
C231 C230 C21 119.7(5) . .
C232 C231 C236 119.0(7) . .
C232 C231 C230 122.1(6) . .
C236 C231 C230 118.9(7) . .
C233 C232 C231 121.0(8) . .
C233 C232 H232 119.5 . .
C231 C232 H232 119.5 . .
C232 C233 C234 120.1(9) . .
C232 C233 H233 119.9 . .
C234 C233 H233 119.9 . .
C235 C234 C233 118.6(7) . .
C235 C234 C237 121.8(9) . .
C233 C234 C237 119.6(10) . .
C234 C235 C236 122.2(9) . .
C234 C235 H235 118.9 . .
C236 C235 H235 118.9 . .
C235 C236 C231 119.2(9) . .
C235 C236 H236 120.4 . .
C231 C236 H236 120.4 . .
C234 C237 C238 107.0(7) . .
C234 C237 H23A 110.3 . .
C238 C237 H23A 110.3 . .
C234 C237 H23B 110.3 . .
C238 C237 H23B 110.3 . .
H23A C237 H23B 108.6 . .
C237 C238 H23C 109.5 . .
C237 C238 H23D 109.5 . .
H23C C238 H23D 109.5 . .
C237 C238 H23E 109.5 . .
H23C C238 H23E 109.5 . .
H23D C238 H23E 109.5 . .
C310 C31 C320 120.0(6) . .
C310 C31 C330 118.2(6) . .
C320 C31 C330 121.6(6) . .
C310 O31 Eu1 137.1(4) . .
O31 C310 C31 124.3(6) . .
O31 C310 C311 113.1(5) . .
C31 C310 C311 122.4(5) . .
C316 C311 C312 118.1(7) . .
C316 C311 C310 122.6(6) . .
C312 C311 C310 119.3(6) . .
C313 C312 C311 121.2(8) . .
C313 C312 H312 119.4 . .
C311 C312 H312 119.4 . .
C312 C313 C314 121.1(8) . .
C312 C313 H313 119.5 . .
C314 C313 H313 119.5 . .
C315 C314 C313 117.3(6) . .
C315 C314 C317 121.2(7) . .
C313 C314 C317 121.5(7) . .
C316 C315 C314 122.1(8) . .
C316 C315 H315 119.0 . .
C314 C315 H315 119.0 . .
C315 C316 C311 120.3(7) . .
C315 C316 H316 119.9 . .
C311 C316 H316 119.9 . .
C314 C317 C318 114.5(6) . .
C314 C317 H31A 108.6 . .
C318 C317 H31A 108.6 . .
C314 C317 H31B 108.6 . .
C318 C317 H31B 108.6 . .
H31A C317 H31B 107.6 . .
C317 C318 H31C 109.5 . .
C317 C318 H31D 109.5 . .
H31C C318 H31D 109.5 . .
C317 C318 H31E 109.5 . .
H31C C318 H31E 109.5 . .
H31D C318 H31E 109.5 . .
C320 O32 Eu1 139.0(4) . .
O32 C320 C31 125.3(6) . .
O32 C320 C321 113.6(5) . .
C31 C320 C321 121.1(5) . .
C322 C321 C326 117.6(6) . .
C322 C321 C320 121.9(6) . .
C326 C321 C320 120.5(6) . .
C321 C322 C323 122.4(8) . .
C321 C322 H322 118.8 . .
C323 C322 H322 118.8 . .
C322 C323 C324 121.0(8) . .
C322 C323 H323 119.5 . .
C324 C323 H323 119.5 . .
C325 C324 C323 118.2(6) . .
C325 C324 C327 121.0(8) . .
C323 C324 C327 120.8(7) . .
C324 C325 C326 121.3(8) . .
C324 C325 H325 119.3 . .
C326 C325 H325 119.3 . .
C325 C326 C321 119.5(7) . .
C325 C326 H326 120.2 . .
C321 C326 H326 120.2 . .
C328 C327 C324 111.0(11) . .
C324 C327 C28' 116.7(14) . .
C324 C327 H32F 108.1 . .
C28' C327 H32F 108.1 . .
C324 C327 H32G 108.1 . .
C28' C327 H32G 108.1 . .
H32F C327 H32G 107.3 . .
C328 C327 H32A 109.4 . .
C324 C327 H32A 109.4 . .
C328 C327 H32B 109.4 . .
C324 C327 H32B 109.4 . .
H32A C327 H32B 108.0 . .
C327 C328 H32C 109.5 . .
C327 C328 H32D 109.5 . .
H32C C328 H32D 109.5 . .
C327 C328 H32E 109.5 . .
H32C C328 H32E 109.5 . .
H32D C328 H32E 109.5 . .
C327 C28' H28A 109.5 . .
C327 C28' H28B 109.5 . .
H28A C28' H28B 109.5 . .
C327 C28' H28C 109.5 . .
H28A C28' H28C 109.5 . .
H28B C28' H28C 109.5 . .
O33 C330 C31 120.9(7) . .
O33 C330 C331 119.8(7) . .
C31 C330 C331 119.3(6) . .
C332 C331 C336 118.4(8) . .
C332 C331 C330 123.1(6) . .
C336 C331 C330 118.6(8) . .
C333 C332 C331 120.5(8) . .
C333 C332 H332 119.8 . .
C331 C332 H332 119.8 . .
C334 C333 C332 122.9(10) . .
C334 C333 H333 118.6 . .
C332 C333 H333 118.6 . .
C333 C334 C335 117.7(7) . .
C333 C334 C337 123.6(10) . .
C335 C334 C337 118.7(9) . .
C336 C335 C334 121.2(9) . .
C336 C335 H335 119.4 . .
C334 C335 H335 119.4 . .
C335 C336 C331 119.5(10) . .
C335 C336 H336 120.3 . .
C331 C336 H336 120.3 . .
C334 C337 C338 109.2(7) . .
C334 C337 H33A 109.8 . .
C338 C337 H33A 109.8 . .
C334 C337 H33B 109.8 . .
C338 C337 H33B 109.8 . .
H33A C337 H33B 108.3 . .
C337 C338 H33C 109.5 . .
C337 C338 H33D 109.5 . .
H33C C338 H33D 109.5 . .
C337 C338 H33E 109.5 . .
H33C C338 H33E 109.5 . .
H33D C338 H33E 109.5 . .
C420 C41 C410 120.5(7) . .
C420 C41 C430 114.0(8) . .
C410 C41 C430 123.6(8) . .
C420 C41 C40* 125.6(8) . .
C410 C41 C40* 113.9(8) . .
C410 O41 Eu1 131.5(5) . .
O41 C410 C41 125.8(7) . .
O41 C410 C41" 118.4(6) . .
C41 C410 C41" 114.4(7) . .
O41 C410 C411 113.9(7) . .
C41 C410 C411 118.8(6) . .
C416 C411 C412 120.0 . .
C416 C411 C410 114.9(7) . .
C412 C411 C410 125.1(7) . .
C413 C412 C411 120.0 . .
C413 C412 H412 120.0 . .
C411 C412 H412 120.0 . .
C412 C413 C414 120.0 . .
C412 C413 H413 120.0 . .
C414 C413 H413 120.0 . .
C415 C414 C413 120.0 . .
C415 C414 C417 120.0(4) . .
C413 C414 C417 120.0(4) . .
C414 C415 C416 120.0 . .
C414 C415 H415 120.0 . .
C416 C415 H415 120.0 . .
C411 C416 C415 120.0 . .
C411 C416 H416 120.0 . .
C415 C416 H416 120.0 . .
C414 C417 C418 117.9(19) . .
C414 C417 H41A 107.8 . .
C418 C417 H41A 107.8 . .
C414 C417 H41B 107.8 . .
C418 C417 H41B 107.8 . .
H41A C417 H41B 107.2 . .
C417 C418 H41C 109.5 . .
C417 C418 H41H 109.5 . .
H41C C418 H41H 109.5 . .
C417 C418 H41I 109.5 . .
H41C C418 H41I 109.5 . .
H41H C418 H41I 109.5 . .
C42" C41" C46" 120.0 . .
C42" C41" C410 111.5(9) . .
C46" C41" C410 128.5(9) . .
C43" C42" C41" 120.0 . .
C43" C42" H42" 120.0 . .
C41" C42" H42" 120.0 . .
C42" C43" C44" 120.0 . .
C42" C43" H43" 120.0 . .
C44" C43" H43" 120.0 . .
C45" C44" C43" 120.0 . .
C45" C44" C47" 119.6(4) . .
C43" C44" C47" 120.4(4) . .
C44" C45" C46" 120.0 . .
C44" C45" H45" 120.0 . .
C46" C45" H45" 120.0 . .
C45" C46" C41" 120.0 . .
C45" C46" H46" 120.0 . .
C41" C46" H46" 120.0 . .
C44" C47" C48" 107.9(18) . .
C44" C47" H47C 110.1 . .
C48" C47" H47C 110.1 . .
C44" C47" H47D 110.1 . .
C48" C47" H47D 110.1 . .
H47C C47" H47D 108.4 . .
C47" C48" H48D 109.5 . .
C47" C48" H48E 109.5 . .
H48D C48" H48E 109.5 . .
C47" C48" H48F 109.5 . .
H48D C48" H48F 109.5 . .
H48E C48" H48F 109.5 . .
C420 O42 Eu1 130.8(4) . .
C420 O42 Cs1 134.1(4) . .
Eu1 O42 Cs1 94.39(12) . .
O42 C420 C41 124.3(7) . .
O42 C420 C421 112.4(5) . .
C41 C420 C421 123.2(5) . .
O42 C420 C41' 113.6(5) . .
C41 C420 C41' 117.7(6) . .
C426 C421 C422 120.0 . .
C426 C421 C420 126.9(6) . .
C422 C421 C420 113.1(6) . .
C423 C422 C421 120.0 . .
C423 C422 H422 120.0 . .
C421 C422 H422 120.0 . .
C424 C423 C422 120.0 . .
C424 C423 H423 120.0 . .
C422 C423 H423 120.0 . .
C425 C424 C423 120.0 . .
C425 C424 C427 119.9(4) . .
C423 C424 C427 120.1(4) . .
C424 C425 C426 120.0 . .
C424 C425 H425 120.0 . .
C426 C425 H425 120.0 . .
C421 C426 C425 120.0 . .
C421 C426 H426 120.0 . .
C425 C426 H426 120.0 . .
C428 C427 C424 112.1(16) . .
C428 C427 H42A 109.2 . .
C424 C427 H42A 109.2 . .
C428 C427 H42B 109.2 . .
C424 C427 H42B 109.2 . .
H42A C427 H42B 107.9 . .
C427 C428 H42C 109.5 . .
C427 C428 H42D 109.5 . .
H42C C428 H42D 109.5 . .
C427 C428 H42E 109.5 . .
H42C C428 H42E 109.5 . .
H42D C428 H42E 109.5 . .
C46' C41' C42' 120.0 . .
C46' C41' C420 107.6(6) . .
C42' C41' C420 132.4(6) . .
C43' C42' C41' 120.0 . .
C43' C42' H42' 120.0 . .
C41' C42' H42' 120.0 . .
C42' C43' C44' 120.0 . .
C42' C43' H43' 120.0 . .
C44' C43' H43' 120.0 . .
C45' C44' C43' 120.0 . .
C45' C44' C47' 119.7(4) . .
C43' C44' C47' 120.3(4) . .
C46' C45' C44' 120.0 . .
C46' C45' H45' 120.0 . .
C44' C45' H45' 120.0 . .
C45' C46' C41' 120.0 . .
C45' C46' H46' 120.0 . .
C41' C46' H46' 120.0 . .
C44' C47' C48' 106.3(19) . .
C44' C47' H47A 110.5 . .
C48' C47' H47A 110.5 . .
C44' C47' H47B 110.5 . .
C48' C47' H47B 110.5 . .
H47A C47' H47B 108.7 . .
C47' C48' H48A 109.5 . .
C47' C48' H48B 109.5 . .
H48A C48' H48B 109.5 . .
C47' C48' H48C 109.5 . .
H48A C48' H48C 109.5 . .
H48B C48' H48C 109.5 . .
O43 C430 C431 112.4(10) . .
O43 C430 C41 121.2(11) . .
C431 C430 C41 124.5(11) . .
C432 C431 C436 114.0(6) . .
C432 C431 C430 126.6(11) . .
C436 C431 C430 119.4(11) . .
C433 C432 C431 123.9(8) . .
C433 C432 H432 118.1 . .
C431 C432 H432 118.1 . .
C432 C433 C434 120.8(8) . .
C432 C433 H433 119.6 . .
C434 C433 H433 119.6 . .
C435 C434 C433 115.8(6) . .
C435 C434 C437 122.2(9) . .
C433 C434 C437 122.1(9) . .
C436 C435 C434 123.7(9) . .
C436 C435 H435 118.1 . .
C434 C435 H435 118.1 . .
C435 C436 C431 121.8(8) . .
C435 C436 H436 119.1 . .
C431 C436 H436 119.1 . .
C434 C437 C438 107.1(14) . .
C434 C437 H43A 110.3 . .
C438 C437 H43A 110.3 . .
C434 C437 H43B 110.3 . .
C438 C437 H43B 110.3 . .
H43A C437 H43B 108.6 . .
C437 C438 H43C 109.5 . .
C437 C438 H43D 109.5 . .
H43C C438 H43D 109.5 . .
C437 C438 H43E 109.5 . .
H43C C438 H43E 109.5 . .
H43D C438 H43E 109.5 . .
O43* C40* C41* 127.0(11) . .
O43* C40* C41 115.0(10) . .
C41* C40* C41 117.7(10) . .
C42* C41* C46* 121.7(13) . .
C42* C41* C40* 110.0(11) . .
C46* C41* C40* 128.2(14) . .
C43* C42* C41* 113.3(12) . .
C43* C42* H42* 123.3 . .
C41* C42* H42* 123.3 . .
C42* C43* C44* 126.9(14) . .
C42* C43* H43* 116.6 . .
C44* C43* H43* 116.6 . .
C45* C44* C43* 116.2(15) . .
C45* C44* C47* 118.0(17) . .
C43* C44* C47* 125.8(17) . .
C46* C45* C44* 117.6(17) . .
C46* C45* H45* 121.2 . .
C44* C45* H45* 121.2 . .
C45* C46* C41* 124.2(16) . .
C45* C46* H46* 117.9 . .
C41* C46* H46* 117.9 . .
C48* C47* C44* 114.0(16) . .
C48* C47* H47E 108.8 . .
C44* C47* H47E 108.8 . .
C48* C47* H47F 108.8 . .
C44* C47* H47F 108.8 . .
H47E C47* H47F 107.7 . .
C47* C48* H48G 109.5 . .
C47* C48* H48H 109.5 . .
H48G C48* H48H 109.5 . .
C47* C48* H48I 109.5 . .
H48G C48* H48I 109.5 . .
H48H C48* H48I 109.5 . .
C1 O1 Cs1 105.6(7) . .
C1 O1 H1 109.5 . .
Cs1 O1 H1 136.1 . .
O1 C1 C2 113.0(9) . .
O1 C1 Cs1 52.7(6) . .
C2 C1 Cs1 100.3(7) . .
O1 C1 H1A 109.0 . .
C2 C1 H1A 109.0 . .
Cs1 C1 H1A 65.6 . .
O1 C1 H1B 109.0 . .
C2 C1 H1B 109.0 . .
Cs1 C1 H1B 150.3 . .
H1A C1 H1B 107.8 . .
C1 C2 H2A 109.5 . .
C1 C2 H2B 109.5 . .
H2A C2 H2B 109.5 . .
C1 C2 H2C 109.5 . .
H2A C2 H2C 109.5 . .
H2B C2 H2C 109.5 . .

loop_
_geom_bond_atom_site_label_1
_geom_bond_atom_site_label_2
_geom_bond_distance
_geom_bond_site_symmetry_2
Eu1 O11 2.348(4) .
Eu1 O41 2.369(4) .
Eu1 O12 2.373(5) .
Eu1 O31 2.373(4) .
Eu1 O22 2.374(4) .
Eu1 O32 2.374(5) .
Eu1 O21 2.376(4) .
Eu1 O42 2.402(4) .
Eu1 Cs1 4.3434(6) .
Cs1 O23 2.895(5) 2_665
Cs1 O1 2.945(6) .
Cs1 O12 3.032(5) .
Cs1 O21 3.061(4) .
Cs1 O42 3.439(4) .
Cs1 C122 3.535(8) .
Cs1 C1 3.566(13) .
Cs1 C212 3.605(5) .
Cs1 C211 3.679(4) .
Cs1 C210 3.753(5) .
Cs1 C121 3.753(6) .
Cs1 C120 3.834(7) .
C11 C110 1.393(11) .
C11 C120 1.406(11) .
C11 C130 1.469(12) .
O11 C110 1.291(8) .
C110 C111 1.515(11) .
C111 C112 1.382(11) .
C111 C116 1.388(12) .
C112 C113 1.369(10) .
C112 H112 0.9500 .
C113 C114 1.423(12) .
C113 H113 0.9500 .
C114 C115 1.356(12) .
C114 C117 1.505(5) .
C117 C118 1.516(5) .
C117 H11A 0.9900 .
C117 H11B 0.9900 .
C115 C116 1.374(13) .
C115 H115 0.9500 .
C116 H116 0.9500 .
C118 H11C 0.9800 .
C118 H11D 0.9800 .
C118 H11E 0.9800 .
O12 C120 1.275(8) .
C120 C121 1.476(11) .
C121 C122 1.395(13) .
C121 C126 1.415(13) .
C122 C123 1.403(13) .
C122 H126 0.9500 .
C123 C124 1.418(17) .
C123 H122 0.9500 .
C124 C125 1.402(17) .
C124 C127 1.502(5) .
C125 C126 1.354(16) .
C125 H123 0.9500 .
C126 H125 0.9500 .
C127 C128 1.505(5) .
C127 H12A 0.9900 .
C127 H12B 0.9900 .
C128 H12C 0.9932 .
C128 H12D 0.9681 .
C128 H12E 0.9768 .
O13 C130 1.246(14) .
C130 C31' 1.396(13) .
C130 C131 1.477(13) .
C131 C132 1.417(6) .
C131 C136 1.417(6) .
C132 C133 1.417(6) .
C132 H132 0.9500 .
C133 C134 1.417(6) .
C133 H133 0.9500 .
C134 C135 1.417(6) .
C134 C137 1.499(5) .
C135 C136 1.416(6) .
C135 H135 0.9500 .
C136 H136 0.9500 .
C137 C138 1.513(5) .
C137 H13A 0.9900 .
C137 H13B 0.9900 .
C138 H13C 0.9800 .
C138 H13D 0.9800 .
C138 H13E 0.9800 .
C31' C36' 1.359(6) .
C31' C32' 1.359(6) .
C32' C33' 1.359(6) .
C32' H32' 0.9500 .
C33' C34' 1.359(6) .
C33' H33' 0.9500 .
C34' C35' 1.359(6) .
C34' C37' 1.505(5) .
C35' C36' 1.359(6) .
C35' H35' 0.9500 .
C36' H36' 0.9500 .
C37' C38' 1.513(5) .
C37' H37A 0.9900 .
C37' H37B 0.9900 .
C38' H38A 0.9800 .
C38' H38B 0.9800 .
C38' H38C 0.9800 .
C21 C220 1.435(8) .
C21 C210 1.466(8) .
C21 C230 1.490(9) .
O21 C210 1.221(7) .
C210 C211 1.502(9) .
C211 C212 1.385(9) .
C211 C216 1.395(8) .
C212 C213 1.375(9) .
C212 H216 0.9500 .
C213 C214 1.387(9) .
C213 H212 0.9500 .
C214 C215 1.385(9) .
C214 C217 1.500(5) .
C215 C216 1.380(8) .
C215 H213 0.9500 .
C216 H215 0.9500 .
C217 C218 1.494(5) .
C217 H21A 0.9900 .
C217 H21B 0.9900 .
C218 H21C 0.9800 .
C218 H21D 0.9800 .
C218 H21E 0.9800 .
O22 C220 1.244(7) .
C220 C221 1.495(8) .
C221 C222 1.391(9) .
C221 C226 1.391(9) .
C222 C223 1.393(9) .
C222 H222 0.9500 .
C223 C224 1.390(9) .
C223 H223 0.9500 .
C224 C225 1.382(9) .
C224 C227 1.501(4) .
C225 C226 1.380(9) .
C225 H225 0.9500 .
C226 H226 0.9500 .
C227 C228 1.511(5) .
C227 H22A 0.9900 .
C227 H22B 0.9900 .
C228 H22C 0.9800 .
C228 H22D 0.9800 .
C228 H22E 0.9800 .
O23 C230 1.226(8) .
O23 Cs1 2.895(5) 2_665
C230 C231 1.487(9) .
C231 C232 1.388(10) .
C231 C236 1.392(10) .
C232 C233 1.374(10) .
C232 H232 0.9500 .
C233 C234 1.390(14) .
C233 H233 0.9500 .
C234 C235 1.371(14) .
C234 C237 1.500(5) .
C235 C236 1.376(12) .
C235 H235 0.9500 .
C236 H236 0.9500 .
C237 C238 1.508(5) .
C237 H23A 0.9900 .
C237 H23B 0.9900 .
C238 H23C 0.9800 .
C238 H23D 0.9800 .
C238 H23E 0.9800 .
C31 C310 1.411(9) .
C31 C320 1.436(9) .
C31 C330 1.489(10) .
O31 C310 1.277(7) .
C310 C311 1.504(9) .
C311 C316 1.382(10) .
C311 C312 1.382(10) .
C312 C313 1.379(11) .
C312 H312 0.9500 .
C313 C314 1.382(11) .
C313 H313 0.9500 .
C314 C315 1.381(11) .
C314 C317 1.505(5) .
C315 C316 1.377(10) .
C315 H315 0.9500 .
C316 H316 0.9500 .
C317 C318 1.505(5) .
C317 H31A 0.9900 .
C317 H31B 0.9900 .
C318 H31C 0.9800 .
C318 H31D 0.9800 .
C318 H31E 0.9800 .
O32 C320 1.248(8) .
C320 C321 1.485(9) .
C321 C322 1.369(10) .
C321 C326 1.438(10) .
C322 C323 1.371(10) .
C322 H322 0.9500 .
C323 C324 1.395(11) .
C323 H323 0.9500 .
C324 C325 1.389(11) .
C324 C327 1.506(5) .
C325 C326 1.393(10) .
C325 H325 0.9500 .
C326 H326 0.9500 .
C327 C328 1.505(5) .
C327 C28' 1.506(5) .
C327 H32F 0.9900 .
C327 H32G 0.9900 .
C327 H32A 0.9900 .
C327 H32B 0.9900 .
C328 H32C 0.9800 .
C328 H32D 0.9800 .
C328 H32E 0.9800 .
C28' H28A 0.9800 .
C28' H28B 0.9800 .
C28' H28C 0.9800 .
O33 C330 1.218(9) .
C330 C331 1.493(11) .
C331 C332 1.405(11) .
C331 C336 1.406(12) .
C332 C333 1.385(10) .
C332 H332 0.9500 .
C333 C334 1.353(13) .
C333 H333 0.9500 .
C334 C335 1.419(14) .
C334 C337 1.507(5) .
C335 C336 1.405(13) .
C335 H335 0.9500 .
C336 H336 0.9500 .
C337 C338 1.511(5) .
C337 H33A 0.9900 .
C337 H33B 0.9900 .
C338 H33C 0.9800 .
C338 H33D 0.9800 .
C338 H33E 0.9800 .
C41 C420 1.409(11) .
C41 C410 1.431(11) .
C41 C430 1.513(13) .
C41 C40* 1.532(13) .
O41 C410 1.228(8) .
C410 C41" 1.524(11) .
C410 C411 1.535(11) .
C411 C416 1.399(6) .
C411 C412 1.399(6) .
C412 C413 1.399(6) .
C412 H412 0.9500 .
C413 C414 1.399(6) .
C413 H413 0.9500 .
C414 C415 1.399(6) .
C414 C417 1.504(5) .
C415 C416 1.399(6) .
C415 H415 0.9500 .
C416 H416 0.9500 .
C417 C418 1.512(5) .
C417 H41A 0.9900 .
C417 H41B 0.9900 .
C418 H41C 0.9800 .
C418 H41H 0.9800 .
C418 H41I 0.9800 .
C41" C42" 1.405(7) .
C41" C46" 1.405(7) .
C42" C43" 1.405(7) .
C42" H42" 0.9500 .
C43" C44" 1.405(7) .
C43" H43" 0.9500 .
C44" C45" 1.405(7) .
C44" C47" 1.502(5) .
C45" C46" 1.405(7) .
C45" H45" 0.9500 .
C46" H46" 0.9500 .
C47" C48" 1.512(5) .
C47" H47C 0.9900 .
C47" H47D 0.9900 .
C48" H48D 0.9800 .
C48" H48E 0.9800 .
C48" H48F 0.9800 .
O42 C420 1.240(7) .
C420 C421 1.535(10) .
C420 C41' 1.573(10) .
C421 C426 1.382(6) .
C421 C422 1.382(6) .
C422 C423 1.382(6) .
C422 H422 0.9500 .
C423 C424 1.382(6) .
C423 H423 0.9500 .
C424 C425 1.382(6) .
C424 C427 1.512(5) .
C425 C426 1.382(6) .
C425 H425 0.9500 .
C426 H426 0.9500 .
C427 C428 1.510(5) .
C427 H42A 0.9900 .
C427 H42B 0.9900 .
C428 H42C 0.9800 .
C428 H42D 0.9800 .
C428 H42E 0.9800 .
C41' C46' 1.402(5) .
C41' C42' 1.402(5) .
C42' C43' 1.402(5) .
C42' H42' 0.9500 .
C43' C44' 1.402(5) .
C43' H43' 0.9500 .
C44' C45' 1.402(5) .
C44' C47' 1.504(5) .
C45' C46' 1.402(5) .
C45' H45' 0.9500 .
C46' H46' 0.9500 .
C47' C48' 1.513(5) .
C47' H47A 0.9900 .
C47' H47B 0.9900 .
C48' H48A 0.9800 .
C48' H48B 0.9800 .
C48' H48C 0.9800 .
O43 C430 1.268(13) .
C430 C431 1.480(13) .
C431 C432 1.402(14) .
C431 C436 1.431(14) .
C432 C433 1.317(14) .
C432 H432 0.9500 .
C433 C434 1.407(13) .
C433 H433 0.9500 .
C434 C435 1.391(13) .
C434 C437 1.487(5) .
C435 C436 1.292(12) .
C435 H435 0.9500 .
C436 H436 0.9500 .
C437 C438 1.506(4) .
C437 H43A 0.9900 .
C437 H43B 0.9900 .
C438 H43C 0.9800 .
C438 H43D 0.9800 .
C438 H43E 0.9800 .
O43* C40* 1.300(12) .
C40* C41* 1.477(14) .
C41* C42* 1.363(16) .
C41* C46* 1.389(16) .
C42* C43* 1.329(16) .
C42* H42* 0.9500 .
C43* C44* 1.433(17) .
C43* H43* 0.9500 .
C44* C45* 1.376(17) .
C44* C47* 1.56(3) .
C45* C46* 1.311(17) .
C45* H45* 0.9500 .
C46* H46* 0.9500 .
C47* C48* 1.514(5) .
C47* H47E 0.9900 .
C47* H47F 0.9900 .
C48* H48G 0.9800 .
C48* H48H 0.9800 .
C48* H48I 0.9800 .
O1 C1 1.368(9) .
O1 H1 0.8500 .
C1 C2 1.509(9) .
C1 H1A 0.9900 .
C1 H1B 0.9900 .
C2 H2A 0.9800 .
C2 H2B 0.9800 .
C2 H2C 0.9800 .

loop_
_geom_hbond_atom_site_label_D
_geom_hbond_atom_site_label_H
_geom_hbond_atom_site_label_A
_geom_hbond_distance_DH
_geom_hbond_distance_HA
_geom_hbond_distance_DA
_geom_hbond_angle_DHA
_geom_hbond_site_symmetry_A
O1 H1 O43 0.85 1.99 2.823(12) 165.3 2_666

loop_
_geom_torsion_atom_site_label_1
_geom_torsion_atom_site_label_2
_geom_torsion_atom_site_label_3
_geom_torsion_atom_site_label_4
_geom_torsion
_geom_torsion_site_symmetry_1
Eu1 O11 C110 C11 22.2(10) .
Eu1 O11 C110 C111 -157.8(4) .
C120 C11 C110 O11 5.1(10) .
C130 C11 C110 O11 -166.0(7) .
C120 C11 C110 C111 -174.9(6) .
C130 C11 C110 C111 13.9(10) .
O11 C110 C111 C112 45.0(5) .
C11 C110 C111 C112 -134.9(7) .
O11 C110 C111 C116 -139.8(7) .
C11 C110 C111 C116 40.2(8) .
C116 C111 C112 C113 4.9(8) .
C110 C111 C112 C113 -179.9(2) .
C111 C112 C113 C114 -0.4(5) .
C112 C113 C114 C115 -2.1(9) .
C112 C113 C114 C117 179.3(4) .
C115 C114 C117 C118 90.4(11) .
C113 C114 C117 C118 -91.0(9) .
C113 C114 C115 C116 0.2(14) .
C117 C114 C115 C116 178.7(8) .
C114 C115 C116 C111 4.2(16) .
C112 C111 C116 C115 -6.6(13) .
C110 C111 C116 C115 178.3(7) .
Eu1 O12 C120 C11 -39.3(9) .
Cs1 O12 C120 C11 157.1(5) .
Eu1 O12 C120 C121 137.9(5) .
Cs1 O12 C120 C121 -25.8(6) .
Eu1 O12 C120 Cs1 163.7(7) .
C110 C11 C120 O12 3.4(10) .
C130 C11 C120 O12 174.5(7) .
C110 C11 C120 C121 -173.6(6) .
C130 C11 C120 C121 -2.4(10) .
C110 C11 C120 Cs1 46.7(16) .
C130 C11 C120 Cs1 -142.1(11) .
O12 C120 C121 C122 -44.6(6) .
C11 C120 C121 C122 132.6(6) .
Cs1 C120 C121 C122 -62.5(3) .
O12 C120 C121 C126 135.3(6) .
C11 C120 C121 C126 -47.5(7) .
Cs1 C120 C121 C126 117.5(3) .
O12 C120 C121 Cs1 17.9(5) .
C11 C120 C121 Cs1 -165.0(6) .
C126 C121 C122 C123 -0.2(4) .
C120 C121 C122 C123 179.8(3) .
Cs1 C121 C122 C123 110.9(4) .
C126 C121 C122 Cs1 -111.1(3) .
C120 C121 C122 Cs1 68.9(3) .
C121 C122 C123 C124 0.2(6) .
Cs1 C122 C123 C124 99.4(6) .
C122 C123 C124 C125 0.2(7) .
C122 C123 C124 C127 179.3(4) .
C123 C124 C125 C126 -0.5(8) .
C127 C124 C125 C126 -179.7(5) .
C124 C125 C126 C121 0.5(8) .
C122 C121 C126 C125 -0.2(6) .
C120 C121 C126 C125 179.9(4) .
Cs1 C121 C126 C125 -81.3(7) .
C125 C124 C127 C128 -130.5(15) .
C123 C124 C127 C128 50.4(15) .
C110 C11 C130 O13 -100.5(13) .
C120 C11 C130 O13 88.0(13) .
C110 C11 C130 C31' 92.0(10) .
C120 C11 C130 C31' -79.5(11) .
C110 C11 C130 C131 77.1(8) .
C120 C11 C130 C131 -94.4(7) .
O13 C130 C131 C132 173.8(12) .
C11 C130 C131 C132 -3.7(7) .
O13 C130 C131 C136 -6.2(12) .
C11 C130 C131 C136 176.3(7) .
C136 C131 C132 C133 0.0 .
C130 C131 C132 C133 180.00(9) .
C131 C132 C133 C134 0.0 .
C132 C133 C134 C135 0.0 .
C132 C133 C134 C137 179.8(4) .
C133 C134 C135 C136 0.0 .
C137 C134 C135 C136 -179.8(4) .
C134 C135 C136 C131 0.0 .
C132 C131 C136 C135 0.0 .
C130 C131 C136 C135 180.00(8) .
C135 C134 C137 C138 70.0(17) .
C133 C134 C137 C138 -109.8(17) .
O13 C130 C31' C36' -0.8(12) .
C11 C130 C31' C36' 168.1(9) .
O13 C130 C31' C32' -179.8(10) .
C11 C130 C31' C32' -10.9(11) .
C36' C31' C32' C33' 0.0 .
C130 C31' C32' C33' 179.1(6) .
C31' C32' C33' C34' 0.0 .
C32' C33' C34' C35' 0.0 .
C32' C33' C34' C37' -172.8(15) .
C33' C34' C35' C36' 0.0 .
C37' C34' C35' C36' 173.6(13) .
C34' C35' C36' C31' 0.0 .
C32' C31' C36' C35' 0.0 .
C130 C31' C36' C35' -179.0(7) .
C33' C34' C37' C38' 142.6(19) .
C35' C34' C37' C38' -31(3) .
Eu1 O21 C210 C21 10.3(9) .
Cs1 O21 C210 C21 -158.5(4) .
Eu1 O21 C210 C211 -164.8(3) .
Cs1 O21 C210 C211 26.4(5) .
Eu1 O21 C210 Cs1 168.8(7) .
C220 C21 C210 O21 8.7(8) .
C230 C21 C210 O21 -175.2(5) .
C220 C21 C210 C211 -176.1(4) .
C230 C21 C210 C211 0.0(7) .
C220 C21 C210 Cs1 -48.9(14) .
C230 C21 C210 Cs1 127.2(11) .
O21 C210 C211 C212 49.1(5) .
C21 C210 C211 C212 -126.4(5) .
Cs1 C210 C211 C212 68.9(2) .
O21 C210 C211 C216 -130.0(5) .
C21 C210 C211 C216 54.5(5) .
Cs1 C210 C211 C216 -110.2(3) .
O21 C210 C211 Cs1 -19.8(4) .
C21 C210 C211 Cs1 164.8(4) .
C216 C211 C212 C213 -0.4(3) .
C210 C211 C212 C213 -179.5(2) .
Cs1 C211 C212 C213 -107.8(3) .
C216 C211 C212 Cs1 107.4(2) .
C210 C211 C212 Cs1 -71.71(17) .
C211 C212 C213 C214 -1.1(5) .
Cs1 C212 C213 C214 -93.2(5) .
C212 C213 C214 C215 2.0(7) .
C212 C213 C214 C217 -178.1(4) .
C213 C214 C215 C216 -1.4(7) .
C217 C214 C215 C216 178.7(4) .
C214 C215 C216 C211 -0.1(6) .
C212 C211 C216 C215 1.0(5) .
C210 C211 C216 C215 -179.9(3) .
Cs1 C211 C216 C215 86.6(4) .
C215 C214 C217 C218 67.1(10) .
C213 C214 C217 C218 -112.7(10) .
Eu1 O22 C220 C21 -33.4(8) .
Eu1 O22 C220 C221 145.8(4) .
C210 C21 C220 O22 2.4(8) .
C230 C21 C220 O22 -173.8(5) .
C210 C21 C220 C221 -176.8(4) .
C230 C21 C220 C221 7.0(7) .
O22 C220 C221 C222 46.3(4) .
C21 C220 C221 C222 -134.5(5) .
O22 C220 C221 C226 -133.8(5) .
C21 C220 C221 C226 45.4(5) .
C226 C221 C222 C223 0.2(3) .
C220 C221 C222 C223 -179.9(2) .
C221 C222 C223 C224 -0.1(5) .
C222 C223 C224 C225 0.6(6) .
C222 C223 C224 C227 -179.2(4) .
C223 C224 C225 C226 -1.2(7) .
C227 C224 C225 C226 178.6(4) .
C224 C225 C226 C221 1.3(7) .
C222 C221 C226 C225 -0.8(5) .
C220 C221 C226 C225 179.3(3) .
C225 C224 C227 C228 -119.9(8) .
C223 C224 C227 C228 59.9(8) .
Cs1 O23 C230 C231 -151.3(9) 2_665
Cs1 O23 C230 C21 27.4(14) 2_665
C220 C21 C230 O23 50.6(8) .
C210 C21 C230 O23 -125.6(6) .
C220 C21 C230 C231 -130.6(5) .
C210 C21 C230 C231 53.2(7) .
O23 C230 C231 C232 -156.9(5) .
C21 C230 C231 C232 24.3(5) .
O23 C230 C231 C236 22.8(5) .
C21 C230 C231 C236 -156.0(5) .
C236 C231 C232 C233 0.5(4) .
C230 C231 C232 C233 -179.9(3) .
C231 C232 C233 C234 0.2(6) .
C232 C233 C234 C235 -0.7(7) .
C232 C233 C234 C237 -179.7(4) .
C233 C234 C235 C236 0.5(8) .
C237 C234 C235 C236 179.5(5) .
C234 C235 C236 C231 0.2(8) .
C232 C231 C236 C235 -0.7(5) .
C230 C231 C236 C235 179.7(3) .
C235 C234 C237 C238 92.7(11) .
C233 C234 C237 C238 -88.3(11) .
Eu1 O31 C310 C31 -27.5(9) .
Eu1 O31 C310 C311 147.2(4) .
C320 C31 C310 O31 3.6(9) .
C330 C31 C310 O31 -171.3(5) .
C320 C31 C310 C311 -170.7(5) .
C330 C31 C310 C311 14.5(8) .
O31 C310 C311 C316 -135.6(5) .
C31 C310 C311 C316 39.2(5) .
O31 C310 C311 C312 44.8(5) .
C31 C310 C311 C312 -140.3(5) .
C316 C311 C312 C313 0.3(4) .
C310 C311 C312 C313 179.8(3) .
C311 C312 C313 C314 0.4(6) .
C312 C313 C314 C315 -0.2(7) .
C312 C313 C314 C317 179.5(4) .
C313 C314 C315 C316 -0.7(7) .
C317 C314 C315 C316 179.7(4) .
C314 C315 C316 C311 1.3(7) .
C312 C311 C316 C315 -1.1(5) .
C310 C311 C316 C315 179.3(3) .
C315 C314 C317 C318 -75.9(10) .
C313 C314 C317 C318 104.4(9) .
Eu1 O32 C320 C31 -3.7(11) .
Eu1 O32 C320 C321 177.4(4) .
C310 C31 C320 O32 10.9(10) .
C330 C31 C320 O32 -174.4(6) .
C310 C31 C320 C321 -170.4(5) .
C330 C31 C320 C321 4.3(9) .
O32 C320 C321 C322 44.3(5) .
C31 C320 C321 C322 -134.5(6) .
O32 C320 C321 C326 -135.8(5) .
C31 C320 C321 C326 45.4(6) .
C326 C321 C322 C323 0.2(4) .
C320 C321 C322 C323 -179.9(3) .
C321 C322 C323 C324 -0.3(6) .
C322 C323 C324 C325 0.6(7) .
C322 C323 C324 C327 -179.9(4) .
C323 C324 C325 C326 -0.8(8) .
C327 C324 C325 C326 179.6(5) .
C324 C325 C326 C321 0.8(7) .
C322 C321 C326 C325 -0.4(5) .
C320 C321 C326 C325 179.7(3) .
C325 C324 C327 C328 -87.8(14) .
C323 C324 C327 C328 92.6(14) .
C325 C324 C327 C28' 105.6(17) .
C323 C324 C327 C28' -74.0(17) .
C310 C31 C330 O33 48.8(9) .
C320 C31 C330 O33 -125.9(7) .
C310 C31 C330 C331 -131.6(5) .
C320 C31 C330 C331 53.6(7) .
O33 C330 C331 C332 -163.2(6) .
C31 C330 C331 C332 17.3(5) .
O33 C330 C331 C336 16.6(6) .
C31 C330 C331 C336 -163.0(5) .
C336 C331 C332 C333 0.1(4) .
C330 C331 C332 C333 179.9(2) .
C331 C332 C333 C334 0.3(6) .
C332 C333 C334 C335 -0.7(7) .
C332 C333 C334 C337 179.3(4) .
C333 C334 C335 C336 0.8(8) .
C337 C334 C335 C336 -179.2(5) .
C334 C335 C336 C331 -0.4(7) .
C332 C331 C336 C335 0.0(5) .
C330 C331 C336 C335 -179.8(3) .
C333 C334 C337 C338 -97.5(10) .
C335 C334 C337 C338 82.5(10) .
Eu1 O41 C410 C41 25.1(15) .
Eu1 O41 C410 C41" -169.0(6) .
Eu1 O41 C410 C411 -140.5(5) .
C420 C41 C410 O41 11.1(17) .
C430 C41 C410 O41 -152.4(11) .
C40* C41 C410 O41 -171.4(10) .
C420 C41 C410 C41" -155.3(9) .
C430 C41 C410 C41" 41.3(15) .
C420 C41 C410 C411 176.0(8) .
C40* C41 C410 C411 -6.4(14) .
O41 C410 C411 C416 -137.8(8) .
C41 C410 C411 C416 55.4(9) .
O41 C410 C411 C412 42.1(8) .
C41 C410 C411 C412 -124.6(9) .
C416 C411 C412 C413 0.0 .
C410 C411 C412 C413 -179.96(9) .
C411 C412 C413 C414 0.0 .
C412 C413 C414 C415 0.0 .
C412 C413 C414 C417 -179.9(4) .
C413 C414 C415 C416 0.0 .
C417 C414 C415 C416 179.9(4) .
C412 C411 C416 C415 0.0 .
C410 C411 C416 C415 179.97(8) .
C414 C415 C416 C411 0.0 .
C415 C414 C417 C418 28(2) .
C413 C414 C417 C418 -153(2) .
O41 C410 C41" C42" 56.0(10) .
C41 C410 C41" C42" -136.6(10) .
O41 C410 C41" C46" -124.0(10) .
C41 C410 C41" C46" 43.4(10) .
C46" C41" C42" C43" 0.0 .
C410 C41" C42" C43" 179.99(8) .
C41" C42" C43" C44" 0.0 .
C42" C43" C44" C45" 0.0 .
C42" C43" C44" C47" -179.9(3) .
C43" C44" C45" C46" 0.0 .
C47" C44" C45" C46" 179.9(3) .
C44" C45" C46" C41" 0.0 .
C42" C41" C46" C45" 0.0 .
C410 C41" C46" C45" -179.99(9) .
C45" C44" C47" C48" -99(2) .
C43" C44" C47" C48" 81(2) .
Eu1 O42 C420 C41 -30.4(12) .
Cs1 O42 C420 C41 137.1(8) .
Eu1 O42 C420 C421 153.8(4) .
Cs1 O42 C420 C421 -38.6(9) .
Eu1 O42 C420 C41' 125.1(5) .
Cs1 O42 C420 C41' -67.4(8) .
C410 C41 C420 O42 -8.0(15) .
C430 C41 C420 O42 157.0(9) .
C40* C41 C420 O42 174.8(10) .
C410 C41 C420 C421 167.4(8) .
C430 C41 C420 C421 -27.7(14) .
C410 C41 C420 C41' -162.5(8) .
C40* C41 C420 C41' 20.2(14) .
O42 C420 C421 C426 118.9(7) .
C41 C420 C421 C426 -56.9(9) .
O42 C420 C421 C422 -61.1(7) .
C41 C420 C421 C422 123.0(9) .
C426 C421 C422 C423 0.0 .
C420 C421 C422 C423 -179.99(8) .
C421 C422 C423 C424 0.0 .
C422 C423 C424 C425 0.0 .
C422 C423 C424 C427 180.0(3) .
C423 C424 C425 C426 0.0 .
C427 C424 C425 C426 -180.0(3) .
C422 C421 C426 C425 0.0 .
C420 C421 C426 C425 179.97(9) .
C424 C425 C426 C421 0.0 .
C425 C424 C427 C428 101(2) .
C423 C424 C427 C428 -79(2) .
O42 C420 C41' C46' 60.0(7) .
C41 C420 C41' C46' -142.7(8) .
O42 C420 C41' C42' -120.0(7) .
C41 C420 C41' C42' 37.2(8) .
C46' C41' C42' C43' 0.0 .
C420 C41' C42' C43' -179.96(9) .
C41' C42' C43' C44' 0.0 .
C42' C43' C44' C45' 0.0 .
C42' C43' C44' C47' -179.5(4) .
C43' C44' C45' C46' 0.0 .
C47' C44' C45' C46' 179.5(4) .
C44' C45' C46' C41' 0.0 .
C42' C41' C46' C45' 0.0 .
C420 C41' C46' C45' 179.96(7) .
C45' C44' C47' C48' -94(2) .
C43' C44' C47' C48' 85(2) .
C420 C41 C430 O43 75.4(15) .
C410 C41 C430 O43 -120.2(13) .
C420 C41 C430 C431 -121.6(10) .
C410 C41 C430 C431 42.8(17) .
O43 C430 C431 C432 -163.1(11) .
C41 C430 C431 C432 32.5(11) .
O43 C430 C431 C436 16.7(11) .
C41 C430 C431 C436 -147.6(11) .
C436 C431 C432 C433 0.0(4) .
C430 C431 C432 C433 179.9(3) .
C431 C432 C433 C434 0.4(7) .
C432 C433 C434 C435 -0.6(8) .
C432 C433 C434 C437 179.8(5) .
C433 C434 C435 C436 0.4(9) .
C437 C434 C435 C436 180.0(6) .
C434 C435 C436 C431 0.0(9) .
C432 C431 C436 C435 -0.2(6) .
C430 C431 C436 C435 180.0(5) .
C435 C434 C437 C438 177.2(14) .
C433 C434 C437 C438 -3.2(15) .
C420 C41 C40* O43* 56.2(17) .
C410 C41 C40* O43* -121.2(12) .
C420 C41 C40* C41* -117.4(10) .
C410 C41 C40* C41* 65.1(12) .
O43* C40* C41* C42* -157.2(13) .
C41 C40* C41* C42* 15.6(9) .
O43* C40* C41* C46* 22.7(13) .
C41 C40* C41* C46* -164.6(10) .
C46* C41* C42* C43* -0.2(4) .
C40* C41* C42* C43* 179.7(2) .
C41* C42* C43* C44* 0.5(6) .
C42* C43* C44* C45* -0.4(8) .
C42* C43* C44* C47* 179.4(4) .
C43* C44* C45* C46* 0.0(8) .
C47* C44* C45* C46* -179.8(5) .
C44* C45* C46* C41* 0.3(8) .
C42* C41* C46* C45* -0.2(6) .
C40* C41* C46* C45* 179.9(4) .
C45* C44* C47* C48* 92(2) .
C43* C44* C47* C48* -87(2) .
Cs1 O1 C1 C2 85.4(12) .
